data_7111158
loop_
_publ_author_name
'Shultz, David A.'
'Bodnar, Scot H.'
'Kampf, Jeff W.'

_publ_section_title
;
 Molecular structure of and exchange coupling in a bis(semiquinone)
 complex
;
_journal_issue 1
_journal_name_full 'Chemical Communications'
_journal_page_first 93
_journal_paper_doi 10.1039/b008037n
_journal_year 2001
_chemical_formula_sum 'C126 H160 B2 N12 O8.25 Zn2'
_chemical_formula_weight 2127.02
_chemical_name_systematic
;

 ?

;
_space_group_IT_number 14
_symmetry_cell_setting monoclinic
_symmetry_space_group_name_Hall '-P 2yn'
_symmetry_space_group_name_H-M 'P 1 21/n 1'
_atom_sites_solution_hydrogens geom
_atom_sites_solution_primary direct
_atom_sites_solution_secondary difmap
_audit_creation_method SHELXL-97
_cell_angle_alpha 90.00
_cell_angle_beta 118.546(2)
_cell_angle_gamma 90.00
_cell_formula_units_Z 8
_cell_length_a 38.110(4)
_cell_length_b 18.827(2)
_cell_length_c 38.448(4)
_cell_measurement_reflns_used 959
_cell_measurement_temperature 158(2)
_cell_measurement_theta_max 20.24
_cell_measurement_theta_min 2.49
_cell_volume 24233(4)
_computing_cell_refinement 'Bruker SMART'
_computing_data_collection 'Bruker SMART'
_computing_data_reduction 'Bruker SHELXTL'
_computing_molecular_graphics 'Bruker SHELXTL'
_computing_publication_material 'Bruker SHELXTL'
_computing_structure_refinement 'Bruker SHELXTL'
_computing_structure_solution 'Bruker SHELXTL'
_diffrn_ambient_temperature 158(2)
_diffrn_measured_fraction_theta_full 0.994
_diffrn_measured_fraction_theta_max 0.994
_diffrn_measurement_device_type 'CCD area detector'
_diffrn_measurement_method 'phi and omega scans'
_diffrn_radiation_monochromator graphite
_diffrn_radiation_source 'sealed tube'
_diffrn_radiation_type MoK\a
_diffrn_radiation_wavelength 0.71073
_diffrn_reflns_av_R_equivalents 0.1312
_diffrn_reflns_av_sigmaI/netI 0.0891
_diffrn_reflns_limit_h_max 37
_diffrn_reflns_limit_h_min -42
_diffrn_reflns_limit_k_max 20
_diffrn_reflns_limit_k_min -20
_diffrn_reflns_limit_l_max 42
_diffrn_reflns_limit_l_min -42
_diffrn_reflns_number 184229
_diffrn_reflns_theta_full 23.35
_diffrn_reflns_theta_max 23.35
_diffrn_reflns_theta_min 0.62
_exptl_absorpt_coefficient_mu 0.455
_exptl_absorpt_correction_T_max 0.936
_exptl_absorpt_correction_T_min 0.812
_exptl_absorpt_correction_type SADABS
_exptl_absorpt_process_details 'Blessing, Acta Cryst. (1995) A51 33-38.'
_exptl_crystal_colour red
_exptl_crystal_density_diffrn 1.166
_exptl_crystal_density_method 'not measured'
_exptl_crystal_description irregular
_exptl_crystal_F_000 9088
_exptl_crystal_size_max 0.18
_exptl_crystal_size_mid 0.20
_exptl_crystal_size_min 0.28
_refine_diff_density_max 1.967
_refine_diff_density_min -0.619
_refine_diff_density_rms 0.102
_refine_ls_extinction_coef 0.00029(4)
_refine_ls_extinction_expression Fc^*^=kFc[1+0.001xFc^2^\l^3^/sin(2\q)]^-1/4^
_refine_ls_extinction_method SHELXL
_refine_ls_goodness_of_fit_ref 1.016
_refine_ls_hydrogen_treatment mixed
_refine_ls_matrix_type fullcycle
_refine_ls_number_parameters 2655
_refine_ls_number_reflns 34986
_refine_ls_number_restraints 360
_refine_ls_restrained_S_all 1.034
_refine_ls_R_factor_all 0.1618
_refine_ls_R_factor_gt 0.0730
_refine_ls_shift/su_max 0.063
_refine_ls_shift/su_mean 0.006
_refine_ls_structure_factor_coef Fsqd
_refine_ls_weighting_details 'calc w=1/[\s^2^(Fo^2^)+(0.1321P)^2^+0.0000P] where P=(Fo^2^+2Fc^2^)/3'
_refine_ls_weighting_scheme calc
_refine_ls_wR_factor_gt 0.2174
_refine_ls_wR_factor_ref 0.2573
_reflns_number_gt 16422
_reflns_number_total 34986
_reflns_threshold_expression >2sigma(I)
_cod_data_source_file b008037nsup1.cif
_cod_data_source_block s267
_cod_depositor_comments
;
The following automatic conversions were performed:

'_symmetry_cell_setting' value 'Monoclinic' changed to 'monoclinic'
according to /home/saulius/struct/CIF-dictionaries/cif_core.dic
dictionary named 'cif_core.dic' version 2.4.2 from 2011-04-26.

Automatic conversion script
Id: cif_fix_values 1891 2012-01-12 08:04:46Z andrius 
;
_cod_original_sg_symbol_H-M P2(1)/n
_cod_database_code 7111158

loop_
_symmetry_equiv_pos_as_xyz
'x, y, z'
'-x+1/2, y+1/2, -z+1/2'
'-x, -y, -z'
'x-1/2, -y-1/2, z-1/2'

loop_
_atom_site_label
_atom_site_type_symbol
_atom_site_fract_x
_atom_site_fract_y
_atom_site_fract_z
_atom_site_U_iso_or_equiv
_atom_site_adp_type
_atom_site_occupancy
_atom_site_symmetry_multiplicity
_atom_site_calc_flag
_atom_site_refinement_flags
Zn1 Zn 0.48468(2) 0.22023(5) 0.33693(2) 0.0301(2) Uani 1 1 d .
Zn2 Zn 0.31367(2) 0.25800(5) -0.02692(2) 0.0287(2) Uani 1 1 d .
Zn3 Zn 0.32237(2) 0.25350(5) 0.48150(2) 0.0301(2) Uani 1 1 d .
Zn4 Zn 0.48588(2) 0.28952(5) 0.84550(2) 0.0333(2) Uani 1 1 d .
O1 O 0.44980(14) 0.2862(3) 0.29343(13) 0.0336(12) Uani 1 1 d .
O2 O 0.46887(13) 0.1554(3) 0.28664(13) 0.0327(12) Uani 1 1 d .
O3 O 0.37144(13) 0.2683(3) 0.02424(13) 0.0306(12) Uani 1 1 d .
O4 O 0.29956(13) 0.2494(3) 0.01566(13) 0.0360(13) Uani 1 1 d .
O5 O 0.21361(17) 0.4178(4) 0.14635(18) 0.073(2) Uani 1 1 d .
O6 O 0.37988(13) 0.2832(2) 0.53074(13) 0.0309(12) Uani 1 1 d .
O7 O 0.31244(13) 0.2416(3) 0.52646(14) 0.0355(13) Uani 1 1 d .
O8 O 0.45514(15) 0.3465(3) 0.79724(14) 0.0391(13) Uani 1 1 d .
O9 O 0.47636(13) 0.2132(3) 0.80109(13) 0.0326(12) Uani 1 1 d .
O10 O 0.21999(16) 0.4473(3) 0.64926(17) 0.0626(19) Uani 1 1 d .
N1 N 0.46816(16) 0.1535(3) 0.36915(16) 0.0302(15) Uani 1 1 d .
N2 N 0.49607(17) 0.1519(3) 0.40913(17) 0.0313(15) Uani 1 1 d .
N3 N 0.49104(17) 0.3002(3) 0.37967(16) 0.0304(15) Uani 1 1 d .
N4 N 0.51851(17) 0.2791(3) 0.41776(16) 0.0321(15) Uani 1 1 d .
N5 N 0.54482(16) 0.1982(3) 0.36688(16) 0.0305(15) Uani 1 1 d .
N6 N 0.55813(16) 0.1859(3) 0.40601(17) 0.0315(15) Uani 1 1 d .
N7 N 0.31202(16) 0.3514(3) -0.05534(16) 0.0291(15) Uani 1 1 d .
N8 N 0.29738(17) 0.3427(3) -0.09569(16) 0.0296(15) Uani 1 1 d .
N9 N 0.25227(16) 0.2385(3) -0.06918(16) 0.0300(15) Uani 1 1 d .
N10 N 0.24421(17) 0.2537(3) -0.10735(16) 0.0319(15) Uani 1 1 d .
N11 N 0.32944(16) 0.1940(3) -0.05993(16) 0.0288(15) Uani 1 1 d .
N12 N 0.31045(17) 0.2115(3) -0.09983(16) 0.0294(15) Uani 1 1 d .
N13 N 0.31687(17) 0.3401(3) 0.44653(17) 0.0324(15) Uani 1 1 d .
N14 N 0.30333(17) 0.3216(3) 0.40762(16) 0.0318(15) Uani 1 1 d .
N15 N 0.26095(17) 0.2285(3) 0.44045(17) 0.0337(16) Uani 1 1 d .
N16 N 0.25372(17) 0.2283(3) 0.40171(17) 0.0340(16) Uani 1 1 d .
N17 N 0.34028(17) 0.1839(3) 0.45335(17) 0.0316(15) Uani 1 1 d .
N18 N 0.32151(18) 0.1915(3) 0.41252(17) 0.0322(15) Uani 1 1 d .
N19 N 0.54525(17) 0.2768(3) 0.88020(17) 0.0347(16) Uani 1 1 d .
N20 N 0.55674(17) 0.2770(3) 0.91984(17) 0.0363(16) Uani 1 1 d .
N21 N 0.46824(17) 0.2260(3) 0.87811(17) 0.0343(16) Uani 1 1 d .
N22 N 0.49315(17) 0.2331(3) 0.91836(17) 0.0354(16) Uani 1 1 d .
N23 N 0.48301(17) 0.3767(3) 0.88024(18) 0.0352(16) Uani 1 1 d .
N24 N 0.50698(18) 0.3650(3) 0.92052(18) 0.0384(17) Uani 1 1 d .
B1 B 0.5323(3) 0.2021(5) 0.4259(3) 0.035(2) Uani 1 1 d .
H1 H 0.5482 0.1948 0.4546 0.095(2) Uiso 1 1 calc R
B2 B 0.2785(3) 0.2708(5) -0.1160(3) 0.035(2) Uani 1 1 d .
H2 H 0.2680 0.2753 -0.1446 0.095(2) Uiso 1 1 calc R
B3 B 0.2874(3) 0.2455(5) 0.3924(3) 0.036(2) Uani 1 1 d .
H3 H 0.2772 0.2436 0.3637 0.095(2) Uiso 1 1 calc R
B4 B 0.5258(3) 0.2911(6) 0.9344(3) 0.041(3) Uani 1 1 d .
H4 H 0.5395 0.2898 0.9634 0.095(2) Uiso 1 1 calc R
C1 C 0.4297(2) 0.2556(4) 0.2595(2) 0.0289(18) Uani 1 1 d .
C2 C 0.3977(2) 0.2902(4) 0.2270(2) 0.0300(18) Uani 1 1 d .
H2A H 0.3902 0.3359 0.2297 0.095(2) Uiso 1 1 calc R
C3 C 0.3782(2) 0.2557(4) 0.1915(2) 0.0295(18) Uani 1 1 d .
C4 C 0.3900(2) 0.1846(4) 0.1867(2) 0.0294(18) Uani 1 1 d .
H4A H 0.3767 0.1630 0.1620 0.095(2) Uiso 1 1 calc R
C5 C 0.4202(2) 0.1479(4) 0.2174(2) 0.0286(18) Uani 1 1 d .
C6 C 0.4409(2) 0.1833(4) 0.2554(2) 0.0282(18) Uani 1 1 d .
C7 C 0.4323(2) 0.0730(4) 0.2124(2) 0.036(2) Uani 1 1 d .
C8 C 0.4060(2) 0.0454(4) 0.1701(2) 0.048(2) Uani 1 1 d .
H8A H 0.3786 0.0448 0.1644 0.095(2) Uiso 1 1 calc R
H8B H 0.4141 -0.0018 0.1678 0.095(2) Uiso 1 1 calc R
H8C H 0.4088 0.0761 0.1516 0.095(2) Uiso 1 1 calc R
C9 C 0.4762(2) 0.0758(4) 0.2196(3) 0.049(2) Uani 1 1 d .
H9A H 0.4935 0.0924 0.2460 0.095(2) Uiso 1 1 calc R
H9B H 0.4778 0.1076 0.2009 0.095(2) Uiso 1 1 calc R
H9C H 0.4844 0.0292 0.2163 0.095(2) Uiso 1 1 calc R
C10 C 0.4282(2) 0.0218(4) 0.2408(2) 0.040(2) Uani 1 1 d .
H10A H 0.4466 0.0348 0.2675 0.095(2) Uiso 1 1 calc R
H10B H 0.4339 -0.0256 0.2358 0.095(2) Uiso 1 1 calc R
H10C H 0.4014 0.0238 0.2370 0.095(2) Uiso 1 1 calc R
C11 C 0.5094(2) 0.0878(4) 0.4712(2) 0.044(2) Uani 1 1 d .
H11A H 0.4983 0.0480 0.4782 0.095(2) Uiso 1 1 calc R
H11B H 0.5085 0.1291 0.4854 0.095(2) Uiso 1 1 calc R
H11C H 0.5366 0.0776 0.4779 0.095(2) Uiso 1 1 calc R
C12 C 0.4856(2) 0.1012(4) 0.4277(2) 0.037(2) Uani 1 1 d .
C13 C 0.4507(2) 0.0699(4) 0.4000(2) 0.0348(19) Uani 1 1 d .
H13A H 0.4368 0.0335 0.4044 0.095(2) Uiso 1 1 calc R
C14 C 0.4405(2) 0.1038(4) 0.3642(2) 0.0296(18) Uani 1 1 d .
C15 C 0.4050(2) 0.0919(4) 0.3261(2) 0.0327(19) Uani 1 1 d .
C16 C 0.3886(2) 0.1441(4) 0.2974(2) 0.039(2) Uani 1 1 d .
H16A H 0.4004 0.1888 0.3027 0.095(2) Uiso 1 1 calc R
C17 C 0.3552(2) 0.1323(5) 0.2611(2) 0.042(2) Uani 1 1 d .
H17A H 0.3457 0.1684 0.2423 0.095(2) Uiso 1 1 calc R
C18 C 0.3359(2) 0.0674(5) 0.2525(2) 0.043(2) Uani 1 1 d .
C19 C 0.3515(2) 0.0146(5) 0.2819(3) 0.045(2) Uani 1 1 d .
H19A H 0.3386 -0.0290 0.2774 0.095(2) Uiso 1 1 calc R
C20 C 0.3857(2) 0.0261(4) 0.3174(2) 0.039(2) Uani 1 1 d .
H20A H 0.3960 -0.0104 0.3359 0.095(2) Uiso 1 1 calc R
C21 C 0.2990(3) 0.0554(5) 0.2128(3) 0.059(3) Uani 1 1 d .
H21A H 0.2971 0.0955 0.1957 0.095(2) Uiso 1 1 calc R
C22 C 0.2611(2) 0.0558(5) 0.2172(3) 0.060(3) Uani 1 1 d .
H22A H 0.2380 0.0532 0.1915 0.095(2) Uiso 1 1 calc R
H22B H 0.2602 0.0988 0.2301 0.095(2) Uiso 1 1 calc R
H22C H 0.2614 0.0157 0.2328 0.095(2) Uiso 1 1 calc R
C23 C 0.3020(3) -0.0116(7) 0.1924(3) 0.090(4) Uani 1 1 d .
H23A H 0.3266 -0.0113 0.1913 0.095(2) Uiso 1 1 calc R
H23B H 0.2800 -0.0135 0.1660 0.095(2) Uiso 1 1 calc R
H23C H 0.3012 -0.0524 0.2070 0.095(2) Uiso 1 1 calc R
C24 C 0.5544(3) 0.3268(5) 0.4864(2) 0.054(2) Uani 1 1 d .
H24A H 0.5796 0.3081 0.4905 0.095(2) Uiso 1 1 calc R
H24B H 0.5429 0.2951 0.4976 0.095(2) Uiso 1 1 calc R
H24C H 0.5586 0.3725 0.4989 0.095(2) Uiso 1 1 calc R
C25 C 0.5266(2) 0.3345(4) 0.4427(2) 0.037(2) Uani 1 1 d .
C26 C 0.5045(2) 0.3916(5) 0.4215(2) 0.042(2) Uani 1 1 d .
H26A H 0.5042 0.4369 0.4310 0.095(2) Uiso 1 1 calc R
C27 C 0.4824(2) 0.3678(4) 0.3823(2) 0.0344(19) Uani 1 1 d .
C28 C 0.4505(2) 0.4061(4) 0.3483(2) 0.038(2) Uani 1 1 d .
C29 C 0.4565(3) 0.4720(5) 0.3370(3) 0.056(3) Uani 1 1 d .
H29A H 0.4816 0.4930 0.3505 0.095(2) Uiso 1 1 calc R
C30 C 0.4263(4) 0.5073(6) 0.3064(4) 0.086(4) Uani 1 1 d .
H30A H 0.4318 0.5519 0.2997 0.095(2) Uiso 1 1 calc R
C31 C 0.3888(4) 0.4817(8) 0.2853(3) 0.085(4) Uani 1 1 d .
C32 C 0.3828(3) 0.4166(7) 0.2969(3) 0.075(4) Uani 1 1 d .
H32A H 0.3574 0.3966 0.2835 0.095(2) Uiso 1 1 calc R
C33 C 0.4129(3) 0.3781(5) 0.3283(3) 0.053(2) Uani 1 1 d .
H33A H 0.4072 0.3340 0.3354 0.095(2) Uiso 1 1 calc R
C34 C 0.3532(5) 0.5160(11) 0.2500(4) 0.172(10) Uani 1 1 d .
H34 H 0.3690 0.5584 0.2521 0.095(2) Uiso 1 1 calc R
C35 C 0.3276(3) 0.5558(6) 0.2596(3) 0.090(4) Uani 1 1 d .
H35A H 0.3048 0.5712 0.2357 0.095(2) Uiso 1 1 calc R
H35B H 0.3417 0.5965 0.2750 0.095(2) Uiso 1 1 calc R
H35C H 0.3190 0.5268 0.2747 0.095(2) Uiso 1 1 calc R
C36 C 0.3480(4) 0.5028(7) 0.2143(3) 0.110(5) Uani 1 1 d .
H36A H 0.3269 0.5323 0.1955 0.095(2) Uiso 1 1 calc R
H36B H 0.3410 0.4538 0.2079 0.095(2) Uiso 1 1 calc R
H36C H 0.3722 0.5127 0.2134 0.095(2) Uiso 1 1 calc R
C37 C 0.6175(2) 0.1331(5) 0.4646(2) 0.057(3) Uani 1 1 d .
H37A H 0.6213 0.1731 0.4815 0.095(2) Uiso 1 1 calc R
H37B H 0.6430 0.1140 0.4702 0.095(2) Uiso 1 1 calc R
H37C H 0.6023 0.0973 0.4691 0.095(2) Uiso 1 1 calc R
C38 C 0.5955(2) 0.1565(4) 0.4221(2) 0.036(2) Uani 1 1 d .
C39 C 0.6063(2) 0.1503(4) 0.3936(2) 0.035(2) Uani 1 1 d .
H39A H 0.6302 0.1322 0.3963 0.095(2) Uiso 1 1 calc R
C40 C 0.5738(2) 0.1770(4) 0.3587(2) 0.0313(19) Uani 1 1 d .
C41 C 0.5716(2) 0.1810(4) 0.3196(2) 0.0302(19) Uani 1 1 d .
C42 C 0.5904(2) 0.1299(4) 0.3089(2) 0.037(2) Uani 1 1 d .
H42A H 0.6022 0.0914 0.3256 0.095(2) Uiso 1 1 calc R
C43 C 0.5920(2) 0.1344(4) 0.2738(2) 0.037(2) Uani 1 1 d .
H43A H 0.6047 0.0988 0.2673 0.095(2) Uiso 1 1 calc R
C44 C 0.5747(2) 0.1912(4) 0.2480(2) 0.0337(19) Uani 1 1 d .
C45 C 0.5554(2) 0.2423(4) 0.2585(2) 0.041(2) Uani 1 1 d .
H45A H 0.5434 0.2806 0.2416 0.095(2) Uiso 1 1 calc R
C46 C 0.5533(2) 0.2380(4) 0.2935(2) 0.039(2) Uani 1 1 d .
H46A H 0.5398 0.2727 0.2997 0.095(2) Uiso 1 1 calc R
C47 C 0.5773(2) 0.1968(4) 0.2101(2) 0.039(2) Uani 1 1 d .
H47A H 0.5648 0.2417 0.1973 0.095(2) Uiso 1 1 calc R
C48 C 0.6217(2) 0.1988(5) 0.2188(2) 0.054(3) Uani 1 1 d .
H48A H 0.6352 0.2379 0.2360 0.095(2) Uiso 1 1 calc R
H48B H 0.6226 0.2044 0.1944 0.095(2) Uiso 1 1 calc R
H48C H 0.6347 0.1552 0.2313 0.095(2) Uiso 1 1 calc R
C49 C 0.5546(3) 0.1372(5) 0.1817(2) 0.063(3) Uani 1 1 d .
H49A H 0.5276 0.1367 0.1770 0.095(2) Uiso 1 1 calc R
H49B H 0.5672 0.0926 0.1929 0.095(2) Uiso 1 1 calc R
H49C H 0.5549 0.1445 0.1571 0.095(2) Uiso 1 1 calc R
C50 C 0.3686(2) 0.2709(4) 0.0558(2) 0.0239(17) Uani 1 1 d .
C51 C 0.4014(2) 0.2827(4) 0.0946(2) 0.0278(18) Uani 1 1 d .
C52 C 0.3927(2) 0.2886(4) 0.1252(2) 0.0281(18) Uani 1 1 d .
H52A H 0.4138 0.2956 0.1505 0.095(2) Uiso 1 1 calc R
C53 C 0.3527(2) 0.2846(4) 0.1206(2) 0.0298(18) Uani 1 1 d .
C54 C 0.3217(2) 0.2691(4) 0.0838(2) 0.0295(18) Uani 1 1 d .
H54A H 0.2961 0.2632 0.0806 0.095(2) Uiso 1 1 calc R
C55 C 0.3282(2) 0.2621(4) 0.0507(2) 0.0306(19) Uani 1 1 d .
C56 C 0.4442(2) 0.2882(4) 0.1006(2) 0.0322(19) Uani 1 1 d .
C57 C 0.4476(2) 0.3507(4) 0.0773(2) 0.041(2) Uani 1 1 d .
H57A H 0.4407 0.3937 0.0860 0.095(2) Uiso 1 1 calc R
H57B H 0.4296 0.3438 0.0496 0.095(2) Uiso 1 1 calc R
H57C H 0.4745 0.3539 0.0816 0.095(2) Uiso 1 1 calc R
C58 C 0.4544(2) 0.2187(4) 0.0860(2) 0.045(2) Uani 1 1 d .
H58A H 0.4351 0.2107 0.0588 0.095(2) Uiso 1 1 calc R
H58B H 0.4540 0.1796 0.1018 0.095(2) Uiso 1 1 calc R
H58C H 0.4806 0.2226 0.0883 0.095(2) Uiso 1 1 calc R
C59 C 0.4749(2) 0.2973(5) 0.1449(2) 0.045(2) Uani 1 1 d .
H59A H 0.4688 0.3395 0.1550 0.095(2) Uiso 1 1 calc R
H59B H 0.5012 0.3013 0.1477 0.095(2) Uiso 1 1 calc R
H59C H 0.4738 0.2569 0.1595 0.095(2) Uiso 1 1 calc R
C60 C 0.2886(3) 0.4114(5) -0.1544(2) 0.049(2) Uani 1 1 d .
H60A H 0.2605 0.4015 -0.1696 0.095(2) Uiso 1 1 calc R
H60B H 0.3033 0.3784 -0.1616 0.095(2) Uiso 1 1 calc R
H60C H 0.2937 0.4589 -0.1598 0.095(2) Uiso 1 1 calc R
C61 C 0.3013(2) 0.4041(4) -0.1115(2) 0.036(2) Uani 1 1 d .
C62 C 0.3181(2) 0.4526(4) -0.0822(2) 0.038(2) Uani 1 1 d .
H62A H 0.3239 0.4996 -0.0848 0.095(2) Uiso 1 1 calc R
C63 C 0.3250(2) 0.4183(4) -0.0471(2) 0.0318(19) Uani 1 1 d .
C64 C 0.3427(2) 0.4486(4) -0.0066(2) 0.0310(19) Uani 1 1 d .
C65 C 0.3710(2) 0.5031(4) 0.0043(2) 0.035(2) Uani 1 1 d .
H65A H 0.3794 0.5186 -0.0136 0.095(2) Uiso 1 1 calc R
C66 C 0.3864(2) 0.5335(4) 0.0406(2) 0.041(2) Uani 1 1 d .
H66A H 0.4047 0.5703 0.0468 0.095(2) Uiso 1 1 calc R
C67 C 0.3758(2) 0.5116(4) 0.0687(2) 0.0318(19) Uani 1 1 d .
C68 C 0.3485(2) 0.4568(4) 0.0583(2) 0.0333(19) Uani 1 1 d .
H68A H 0.3413 0.4400 0.0767 0.095(2) Uiso 1 1 calc R
C69 C 0.3317(2) 0.4264(4) 0.0208(2) 0.0312(19) Uani 1 1 d .
H69A H 0.3127 0.3906 0.0143 0.095(2) Uiso 1 1 calc R
C70 C 0.3950(2) 0.5477(5) 0.1092(2) 0.042(2) Uani 1 1 d .
H70A H 0.3934 0.5991 0.1046 0.095(2) Uiso 1 1 calc R
C71 C 0.4395(2) 0.5283(5) 0.1333(3) 0.060(3) Uani 1 1 d .
H71A H 0.4529 0.5399 0.1183 0.095(2) Uiso 1 1 calc R
H71B H 0.4421 0.4783 0.1389 0.095(2) Uiso 1 1 calc R
H71C H 0.4513 0.5545 0.1576 0.095(2) Uiso 1 1 calc R
C72 C 0.3745(3) 0.5315(5) 0.1340(2) 0.057(3) Uani 1 1 d .
H72A H 0.3465 0.5417 0.1189 0.095(2) Uiso 1 1 calc R
H72B H 0.3860 0.5603 0.1575 0.095(2) Uiso 1 1 calc R
H72C H 0.3781 0.4822 0.1413 0.095(2) Uiso 1 1 calc R
C73 C 0.1853(2) 0.2700(5) -0.1746(2) 0.052(2) Uani 1 1 d .
H73A H 0.1978 0.2426 -0.1867 0.095(2) Uiso 1 1 calc R
H73B H 0.1884 0.3197 -0.1781 0.095(2) Uiso 1 1 calc R
H73C H 0.1574 0.2585 -0.1869 0.095(2) Uiso 1 1 calc R
C74 C 0.2042(2) 0.2533(4) -0.1316(2) 0.037(2) Uani 1 1 d .
C75 C 0.1867(2) 0.2378(4) -0.1085(2) 0.042(2) Uani 1 1 d .
H75A H 0.1595 0.2341 -0.1170 0.095(2) Uiso 1 1 calc R
C76 C 0.2178(2) 0.2286(4) -0.0696(2) 0.0317(19) Uani 1 1 d .
C77 C 0.2144(2) 0.2100(4) -0.0345(2) 0.0278(18) Uani 1 1 d .
C78 C 0.2053(3) 0.2574(5) -0.0140(3) 0.063(3) Uani 1 1 d .
H78A H 0.2000 0.3042 -0.0229 0.095(2) Uiso 1 1 calc R
C79 C 0.2035(3) 0.2385(5) 0.0201(3) 0.065(3) Uani 1 1 d .
H79A H 0.1978 0.2731 0.0340 0.095(2) Uiso 1 1 calc R
C80 C 0.2100(2) 0.1694(5) 0.0337(2) 0.038(2) Uani 1 1 d .
C81 C 0.2182(3) 0.1223(5) 0.0120(3) 0.059(3) Uani 1 1 d .
H81A H 0.2221 0.0750 0.0198 0.095(2) Uiso 1 1 calc R
C82 C 0.2211(3) 0.1413(5) -0.0210(3) 0.057(3) Uani 1 1 d .
H82A H 0.2277 0.1071 -0.0344 0.095(2) Uiso 1 1 calc R
C83 C 0.2086(3) 0.1474(5) 0.0712(2) 0.052(2) Uani 1 1 d .
H83A H 0.2057 0.0956 0.0701 0.095(2) Uiso 1 1 calc R
C84 C 0.2474(3) 0.1641(6) 0.1084(2) 0.069(3) Uani 1 1 d .
H84A H 0.2695 0.1450 0.1060 0.095(2) Uiso 1 1 calc R
H84B H 0.2467 0.1432 0.1309 0.095(2) Uiso 1 1 calc R
H84C H 0.2504 0.2146 0.1119 0.095(2) Uiso 1 1 calc R
C85 C 0.1731(3) 0.1772(6) 0.0737(3) 0.079(3) Uani 1 1 d .
H85A H 0.1492 0.1679 0.0493 0.095(2) Uiso 1 1 calc R
H85B H 0.1763 0.2275 0.0781 0.095(2) Uiso 1 1 calc R
H85C H 0.1712 0.1550 0.0952 0.095(2) Uiso 1 1 calc R
C86 C 0.3089(2) 0.1732(5) -0.1630(2) 0.045(2) Uani 1 1 d .
H86A H 0.3156 0.2187 -0.1696 0.095(2) Uiso 1 1 calc R
H86B H 0.2804 0.1672 -0.1767 0.095(2) Uiso 1 1 calc R
H86C H 0.3211 0.1363 -0.1708 0.095(2) Uiso 1 1 calc R
C87 C 0.3239(2) 0.1692(4) -0.1190(2) 0.0319(19) Uani 1 1 d .
C88 C 0.3525(2) 0.1243(4) -0.0913(2) 0.0339(19) Uani 1 1 d .
H88A H 0.3672 0.0898 -0.0960 0.095(2) Uiso 1 1 calc R
C89 C 0.3547(2) 0.1410(4) -0.0554(2) 0.0274(18) Uani 1 1 d .
C90 C 0.3787(2) 0.1061(4) -0.0169(2) 0.0297(18) Uani 1 1 d .
C91 C 0.3666(2) 0.1015(4) 0.0118(2) 0.0312(19) Uani 1 1 d .
H91A H 0.3428 0.1229 0.0075 0.095(2) Uiso 1 1 calc R
C92 C 0.3896(2) 0.0653(4) 0.0466(2) 0.039(2) Uani 1 1 d .
H92A H 0.3811 0.0632 0.0656 0.095(2) Uiso 1 1 calc R
C93 C 0.4249(2) 0.0318(4) 0.0541(2) 0.039(2) Uani 1 1 d .
C94 C 0.4364(2) 0.0359(4) 0.0259(2) 0.043(2) Uani 1 1 d .
H94A H 0.4599 0.0135 0.0301 0.095(2) Uiso 1 1 calc R
C95 C 0.4142(2) 0.0724(4) -0.0090(2) 0.043(2) Uani 1 1 d .
H95A H 0.4232 0.0745 -0.0276 0.095(2) Uiso 1 1 calc R
C96 C 0.4497(3) -0.0082(5) 0.0931(3) 0.062(3) Uani 1 1 d .
H96A H 0.4393 0.0053 0.1111 0.095(2) Uiso 1 1 calc R
C97 C 0.4923(3) 0.0097(5) 0.1128(3) 0.085(4) Uani 1 1 d .
H97A H 0.4955 0.0601 0.1169 0.095(2) Uiso 1 1 calc R
H97B H 0.5039 -0.0052 0.0966 0.095(2) Uiso 1 1 calc R
H97C H 0.5056 -0.0141 0.1380 0.095(2) Uiso 1 1 calc R
C98 C 0.4431(3) -0.0873(5) 0.0860(3) 0.079(3) Uani 1 1 d .
H98A H 0.4152 -0.0977 0.0751 0.095(2) Uiso 1 1 calc R
H98B H 0.4578 -0.1120 0.1107 0.095(2) Uiso 1 1 calc R
H98C H 0.4522 -0.1022 0.0678 0.095(2) Uiso 1 1 calc R
C99 C 0.3470(2) 0.2910(4) 0.15550(19) 0.0241(17) Uani 1 1 d .
C100 C 0.3143(2) 0.3242(4) 0.1542(2) 0.0286(18) Uani 1 1 d .
C101 C 0.3014(2) 0.3116(4) 0.1837(2) 0.0321(19) Uani 1 1 d .
H10D H 0.3173 0.2835 0.2055 0.095(2) Uiso 1 1 calc R
C102 C 0.2677(2) 0.3387(4) 0.1809(2) 0.0324(19) Uani 1 1 d .
C103 C 0.2439(2) 0.3894(4) 0.1490(2) 0.039(2) Uani 1 1 d .
C104 C 0.2572(2) 0.4069(4) 0.1196(2) 0.0312(19) Uani 1 1 d .
C105 C 0.2904(2) 0.3738(4) 0.1228(2) 0.0299(18) Uani 1 1 d .
H10E H 0.2982 0.3835 0.1038 0.095(2) Uiso 1 1 calc R
C106 C 0.2520(2) 0.3182(4) 0.2096(2) 0.040(2) Uani 1 1 d .
C107 C 0.2793(3) 0.2670(5) 0.2412(3) 0.057(3) Uani 1 1 d .
H10F H 0.2826 0.2249 0.2289 0.095(2) Uiso 1 1 calc R
H10G H 0.2678 0.2545 0.2578 0.095(2) Uiso 1 1 calc R
H10H H 0.3048 0.2889 0.2569 0.095(2) Uiso 1 1 calc R
C108 C 0.2111(3) 0.2829(6) 0.1862(3) 0.072(3) Uani 1 1 d .
H10I H 0.2138 0.2404 0.1739 0.095(2) Uiso 1 1 calc R
H10J H 0.1931 0.3150 0.1662 0.095(2) Uiso 1 1 calc R
H10K H 0.2007 0.2712 0.2038 0.095(2) Uiso 1 1 calc R
C109 C 0.2478(3) 0.3845(5) 0.2309(3) 0.058(3) Uani 1 1 d .
H10L H 0.2737 0.4044 0.2475 0.095(2) Uiso 1 1 calc R
H10M H 0.2357 0.3714 0.2469 0.095(2) Uiso 1 1 calc R
H10N H 0.2313 0.4191 0.2116 0.095(2) Uiso 1 1 calc R
C110 C 0.2345(2) 0.4619(4) 0.0875(2) 0.039(2) Uani 1 1 d .
C111 C 0.2377(3) 0.5343(5) 0.1073(3) 0.063(3) Uani 1 1 d .
H11D H 0.2276 0.5304 0.1258 0.095(2) Uiso 1 1 calc R
H11E H 0.2224 0.5689 0.0875 0.095(2) Uiso 1 1 calc R
H11F H 0.2652 0.5488 0.1210 0.095(2) Uiso 1 1 calc R
C112 C 0.1902(2) 0.4418(5) 0.0632(2) 0.053(2) Uani 1 1 d .
H11G H 0.1879 0.3971 0.0502 0.095(2) Uiso 1 1 calc R
H11H H 0.1764 0.4778 0.0437 0.095(2) Uiso 1 1 calc R
H11I H 0.1786 0.4378 0.0805 0.095(2) Uiso 1 1 calc R
C113 C 0.2514(3) 0.4700(5) 0.0587(3) 0.065(3) Uani 1 1 d .
H11J H 0.2489 0.4258 0.0453 0.095(2) Uiso 1 1 calc R
H11K H 0.2791 0.4831 0.0732 0.095(2) Uiso 1 1 calc R
H11L H 0.2369 0.5063 0.0396 0.095(2) Uiso 1 1 calc R
C114 C 0.3768(2) 0.2888(4) 0.5622(2) 0.0276(18) Uani 1 1 d .
C115 C 0.4084(2) 0.3134(4) 0.6000(2) 0.0263(18) Uani 1 1 d .
C116 C 0.3992(2) 0.3219(4) 0.6300(2) 0.0298(18) Uani 1 1 d .
H11M H 0.4191 0.3383 0.6543 0.095(2) Uiso 1 1 calc R
C117 C 0.3603(2) 0.3069(4) 0.6260(2) 0.0270(18) Uani 1 1 d .
C118 C 0.3314(2) 0.2781(4) 0.5913(2) 0.0284(18) Uani 1 1 d .
H11N H 0.3068 0.2655 0.5891 0.095(2) Uiso 1 1 calc R
C119 C 0.3387(2) 0.2675(4) 0.5596(2) 0.0263(18) Uani 1 1 d .
C120 C 0.4501(2) 0.3300(4) 0.6052(2) 0.0327(19) Uani 1 1 d .
C121 C 0.4791(2) 0.3540(4) 0.6475(2) 0.043(2) Uani 1 1 d .
H12A H 0.4814 0.3173 0.6658 0.095(2) Uiso 1 1 calc R
H12B H 0.4691 0.3966 0.6535 0.095(2) Uiso 1 1 calc R
H12C H 0.5048 0.3632 0.6497 0.095(2) Uiso 1 1 calc R
C122 C 0.4475(2) 0.3894(4) 0.5763(2) 0.042(2) Uani 1 1 d .
H12D H 0.4295 0.3751 0.5496 0.095(2) Uiso 1 1 calc R
H12E H 0.4735 0.3978 0.5789 0.095(2) Uiso 1 1 calc R
H12F H 0.4378 0.4322 0.5823 0.095(2) Uiso 1 1 calc R
C123 C 0.4670(2) 0.2619(4) 0.5967(2) 0.041(2) Uani 1 1 d .
H12G H 0.4695 0.2259 0.6155 0.095(2) Uiso 1 1 calc R
H12H H 0.4928 0.2716 0.5991 0.095(2) Uiso 1 1 calc R
H12I H 0.4492 0.2457 0.5704 0.095(2) Uiso 1 1 calc R
C124 C 0.2958(3) 0.3760(5) 0.3448(2) 0.053(2) Uani 1 1 d .
H12J H 0.3107 0.3389 0.3407 0.095(2) Uiso 1 1 calc R
H12K H 0.3022 0.4208 0.3372 0.095(2) Uiso 1 1 calc R
H12L H 0.2678 0.3668 0.3290 0.095(2) Uiso 1 1 calc R
C125 C 0.3064(2) 0.3784(4) 0.3874(2) 0.039(2) Uani 1 1 d .
C126 C 0.3213(2) 0.4339(4) 0.4139(2) 0.042(2) Uani 1 1 d .
H12M H 0.3263 0.4797 0.4084 0.095(2) Uiso 1 1 calc R
C127 C 0.3274(2) 0.4085(4) 0.4501(2) 0.0330(19) Uani 1 1 d .
C128 C 0.3417(2) 0.4472(4) 0.4876(2) 0.0318(19) Uani 1 1 d .
C129 C 0.3308(2) 0.4306(4) 0.5164(2) 0.0317(19) Uani 1 1 d .
H12N H 0.3141 0.3920 0.5126 0.095(2) Uiso 1 1 calc R
C130 C 0.3443(2) 0.4701(4) 0.5505(2) 0.0325(19) Uani 1 1 d .
H13B H 0.3369 0.4569 0.5694 0.095(2) Uiso 1 1 calc R
C131 C 0.3685(2) 0.5291(4) 0.5576(2) 0.037(2) Uani 1 1 d .
C132 C 0.3799(2) 0.5453(4) 0.5293(2) 0.044(2) Uani 1 1 d .
H13C H 0.3966 0.5840 0.5333 0.095(2) Uiso 1 1 calc R
C133 C 0.3674(2) 0.5058(4) 0.4955(2) 0.040(2) Uani 1 1 d .
H13D H 0.3760 0.5180 0.4773 0.095(2) Uiso 1 1 calc R
C134 C 0.3815(2) 0.5722(4) 0.5948(2) 0.043(2) Uani 1 1 d .
H13E H 0.3583 0.5775 0.5992 0.095(2) Uiso 1 1 calc R
C135 C 0.3966(3) 0.6465(5) 0.5929(3) 0.058(3) Uani 1 1 d .
H13F H 0.3771 0.6703 0.5696 0.095(2) Uiso 1 1 calc R
H13G H 0.4212 0.6428 0.5920 0.095(2) Uiso 1 1 calc R
H13H H 0.4009 0.6730 0.6159 0.095(2) Uiso 1 1 calc R
C136 C 0.4138(3) 0.5338(6) 0.6302(3) 0.086(4) Uani 1 1 d .
H13I H 0.4044 0.4875 0.6323 0.095(2) Uiso 1 1 calc R
H13J H 0.4202 0.5604 0.6539 0.095(2) Uiso 1 1 calc R
H13K H 0.4372 0.5294 0.6271 0.095(2) Uiso 1 1 calc R
C137 C 0.1983(2) 0.2017(5) 0.3340(2) 0.054(3) Uani 1 1 d .
H13L H 0.2021 0.2456 0.3236 0.095(2) Uiso 1 1 calc R
H13M H 0.1702 0.1918 0.3225 0.095(2) Uiso 1 1 calc R
H13N H 0.2113 0.1640 0.3279 0.095(2) Uiso 1 1 calc R
C138 C 0.2155(2) 0.2077(4) 0.3773(2) 0.037(2) Uani 1 1 d .
C139 C 0.1982(2) 0.1941(4) 0.4008(2) 0.041(2) Uani 1 1 d .
H13O H 0.1721 0.1787 0.3921 0.095(2) Uiso 1 1 calc R
C140 C 0.2265(2) 0.2076(4) 0.4398(2) 0.0334(19) Uani 1 1 d .
C141 C 0.2227(2) 0.2014(4) 0.4768(2) 0.0329(19) Uani 1 1 d .
C142 C 0.2282(2) 0.2594(4) 0.5008(2) 0.0320(19) Uani 1 1 d .
H14A H 0.2340 0.3037 0.4941 0.095(2) Uiso 1 1 calc R
C143 C 0.2251(2) 0.2514(4) 0.5350(2) 0.0344(19) Uani 1 1 d .
H14B H 0.2292 0.2906 0.5512 0.095(2) Uiso 1 1 calc R
C144 C 0.2159(2) 0.1861(4) 0.5458(2) 0.038(2) Uani 1 1 d .
C145 C 0.2093(3) 0.1290(5) 0.5200(3) 0.053(2) Uani 1 1 d .
H14C H 0.2024 0.0848 0.5258 0.095(2) Uiso 1 1 calc R
C146 C 0.2126(2) 0.1371(5) 0.4866(3) 0.046(2) Uani 1 1 d .
H14D H 0.2080 0.0983 0.4700 0.095(2) Uiso 1 1 calc R
C147 C 0.2127(3) 0.1761(5) 0.5831(3) 0.051(2) Uani 1 1 d .
H14E H 0.1980 0.1319 0.5803 0.095(2) Uiso 1 1 calc R
C148 C 0.1912(3) 0.2342(6) 0.5911(3) 0.079(3) Uani 1 1 d .
H14F H 0.1669 0.2446 0.5674 0.095(2) Uiso 1 1 calc R
H14G H 0.2077 0.2759 0.5995 0.095(2) Uiso 1 1 calc R
H14H H 0.1851 0.2197 0.6115 0.095(2) Uiso 1 1 calc R
C149 C 0.2531(3) 0.1687(9) 0.6188(3) 0.137(7) Uani 1 1 d .
H14I H 0.2677 0.1313 0.6145 0.095(2) Uiso 1 1 calc R
H14J H 0.2499 0.1576 0.6415 0.095(2) Uiso 1 1 calc R
H14K H 0.2675 0.2126 0.6234 0.095(2) Uiso 1 1 calc R
C150 C 0.3245(3) 0.1415(5) 0.3536(2) 0.052(2) Uani 1 1 d .
H15A H 0.2963 0.1328 0.3398 0.095(2) Uiso 1 1 calc R
H15B H 0.3382 0.1031 0.3487 0.095(2) Uiso 1 1 calc R
H15C H 0.3302 0.1852 0.3444 0.095(2) Uiso 1 1 calc R
C151 C 0.3385(2) 0.1468(4) 0.3978(2) 0.038(2) Uani 1 1 d .
C152 C 0.3684(2) 0.1097(4) 0.4283(2) 0.038(2) Uani 1 1 d .
H15D H 0.3852 0.0757 0.4265 0.095(2) Uiso 1 1 calc R
C153 C 0.3684(2) 0.1340(4) 0.4627(2) 0.0326(19) Uani 1 1 d .
C154 C 0.3941(2) 0.1131(4) 0.5038(2) 0.0338(19) Uani 1 1 d .
C155 C 0.4341(2) 0.0950(4) 0.5171(2) 0.043(2) Uani 1 1 d .
H15E H 0.4437 0.0941 0.4989 0.095(2) Uiso 1 1 calc R
C156 C 0.4601(2) 0.0783(4) 0.5568(2) 0.044(2) Uani 1 1 d .
H15F H 0.4865 0.0659 0.5646 0.095(2) Uiso 1 1 calc R
C157 C 0.4467(2) 0.0800(4) 0.5847(2) 0.039(2) Uani 1 1 d .
C158 C 0.4065(2) 0.0967(4) 0.5708(2) 0.040(2) Uani 1 1 d .
H15G H 0.3965 0.0971 0.5886 0.095(2) Uiso 1 1 calc R
C159 C 0.3809(2) 0.1128(4) 0.5314(2) 0.037(2) Uani 1 1 d .
H15H H 0.3543 0.1235 0.5236 0.095(2) Uiso 1 1 calc R
C160 C 0.4735(2) 0.0636(5) 0.6284(2) 0.044(2) Uani 1 1 d .
H16B H 0.4646 0.0939 0.6434 0.095(2) Uiso 1 1 calc R
C161 C 0.5171(2) 0.0799(5) 0.6429(3) 0.055(2) Uani 1 1 d .
H16C H 0.5200 0.1290 0.6379 0.095(2) Uiso 1 1 calc R
H16D H 0.5270 0.0505 0.6290 0.095(2) Uiso 1 1 calc R
H16E H 0.5321 0.0707 0.6708 0.095(2) Uiso 1 1 calc R
C162 C 0.4676(3) -0.0128(4) 0.6371(3) 0.053(2) Uani 1 1 d .
H16F H 0.4397 -0.0216 0.6276 0.095(2) Uiso 1 1 calc R
H16G H 0.4820 -0.0210 0.6651 0.095(2) Uiso 1 1 calc R
H16H H 0.4774 -0.0441 0.6240 0.095(2) Uiso 1 1 calc R
C163 C 0.4368(2) 0.3089(4) 0.7652(2) 0.0304(19) Uani 1 1 d .
C164 C 0.4049(2) 0.3361(4) 0.7305(2) 0.0317(19) Uani 1 1 d .
H16I H 0.3961 0.3825 0.7295 0.095(2) Uiso 1 1 calc R
C165 C 0.3870(2) 0.2929(4) 0.6983(2) 0.0310(19) Uani 1 1 d .
C166 C 0.4010(2) 0.2222(4) 0.6987(2) 0.0284(18) Uani 1 1 d .
H16J H 0.3891 0.1957 0.6754 0.095(2) Uiso 1 1 calc R
C167 C 0.4314(2) 0.1916(4) 0.7321(2) 0.0263(18) Uani 1 1 d .
C168 C 0.4495(2) 0.2351(4) 0.7670(2) 0.0289(18) Uani 1 1 d .
C169 C 0.4464(2) 0.1169(4) 0.7323(2) 0.0309(19) Uani 1 1 d .
C170 C 0.4201(2) 0.0788(4) 0.6925(2) 0.041(2) Uani 1 1 d .
H17B H 0.4192 0.1066 0.6712 0.095(2) Uiso 1 1 calc R
H17C H 0.3935 0.0732 0.6889 0.095(2) Uiso 1 1 calc R
H17D H 0.4312 0.0330 0.6927 0.095(2) Uiso 1 1 calc R
C171 C 0.4890(2) 0.1212(4) 0.7387(2) 0.043(2) Uani 1 1 d .
H17E H 0.4896 0.1509 0.7187 0.095(2) Uiso 1 1 calc R
H17F H 0.4981 0.0744 0.7370 0.095(2) Uiso 1 1 calc R
H17G H 0.5061 0.1408 0.7644 0.095(2) Uiso 1 1 calc R
C172 C 0.4452(2) 0.0719(4) 0.7651(2) 0.043(2) Uani 1 1 d .
H17H H 0.4189 0.0735 0.7625 0.095(2) Uiso 1 1 calc R
H17I H 0.4641 0.0905 0.7905 0.095(2) Uiso 1 1 calc R
H17J H 0.4520 0.0236 0.7629 0.095(2) Uiso 1 1 calc R
C173 C 0.6171(2) 0.2519(5) 0.9849(2) 0.052(2) Uani 1 1 d .
H17K H 0.6448 0.2417 0.9941 0.095(2) Uiso 1 1 calc R
H17L H 0.6053 0.2142 0.9928 0.095(2) Uiso 1 1 calc R
H17M H 0.6147 0.2958 0.9963 0.095(2) Uiso 1 1 calc R
C174 C 0.5960(2) 0.2580(4) 0.9410(2) 0.039(2) Uani 1 1 d .
C175 C 0.6097(2) 0.2457(4) 0.9147(2) 0.038(2) Uani 1 1 d .
H17N H 0.6354 0.2321 0.9206 0.095(2) Uiso 1 1 calc R
C176 C 0.5775(2) 0.2575(4) 0.8769(2) 0.0312(18) Uani 1 1 d .
C177 C 0.5780(2) 0.2493(4) 0.8390(2) 0.0332(19) Uani 1 1 d .
C178 C 0.5537(2) 0.2888(4) 0.8053(2) 0.043(2) Uani 1 1 d .
H17O H 0.5360 0.3221 0.8059 0.095(2) Uiso 1 1 calc R
C179 C 0.5561(3) 0.2779(5) 0.7706(2) 0.047(2) Uani 1 1 d .
H17P H 0.5400 0.3050 0.7484 0.095(2) Uiso 1 1 calc R
C180 C 0.5817(2) 0.2282(5) 0.7680(2) 0.042(2) Uani 1 1 d .
C181 C 0.6050(2) 0.1883(4) 0.8010(2) 0.042(2) Uani 1 1 d .
H18A H 0.6220 0.1540 0.8000 0.095(2) Uiso 1 1 calc R
C182 C 0.6032(2) 0.1991(5) 0.8360(2) 0.044(2) Uani 1 1 d .
H18B H 0.6195 0.1718 0.8580 0.095(2) Uiso 1 1 calc R
C183 C 0.5816(3) 0.2179(5) 0.7286(3) 0.051(2) Uani 1 1 d .
H18C H 0.5540 0.2080 0.7085 0.095(2) Uiso 1 1 calc R
C184 C 0.5937(3) 0.2839(6) 0.7174(3) 0.085(3) Uani 1 1 d .
H18D H 0.5871 0.2817 0.6900 0.095(2) Uiso 1 1 calc R
H18E H 0.6220 0.2902 0.7333 0.095(2) Uiso 1 1 calc R
H18F H 0.5800 0.3231 0.7214 0.095(2) Uiso 1 1 calc R
C185 C 0.6065(3) 0.1581(6) 0.7284(3) 0.078(3) Uani 1 1 d .
H18G H 0.6007 0.1483 0.7017 0.095(2) Uiso 1 1 calc R
H18H H 0.6007 0.1168 0.7394 0.095(2) Uiso 1 1 calc R
H18I H 0.6342 0.1703 0.7440 0.095(2) Uiso 1 1 calc R
C186 C 0.5063(2) 0.1763(5) 0.9816(2) 0.057(3) Uani 1 1 d .
H18J H 0.5339 0.1662 0.9901 0.095(2) Uiso 1 1 calc R
H18K H 0.4949 0.1381 0.9894 0.095(2) Uiso 1 1 calc R
H18L H 0.5042 0.2197 0.9935 0.095(2) Uiso 1 1 calc R
C187 C 0.4844(2) 0.1836(5) 0.9378(2) 0.043(2) Uani 1 1 d .
C188 C 0.4531(2) 0.1434(5) 0.9105(2) 0.043(2) Uani 1 1 d .
H18M H 0.4408 0.1053 0.9158 0.095(2) Uiso 1 1 calc R
C189 C 0.4437(2) 0.1716(4) 0.8735(2) 0.0336(19) Uani 1 1 d .
C190 C 0.4108(2) 0.1501(4) 0.8348(2) 0.0318(19) Uani 1 1 d .
C191 C 0.3928(2) 0.1972(4) 0.8037(2) 0.038(2) Uani 1 1 d .
H19B H 0.4012 0.2443 0.8070 0.095(2) Uiso 1 1 calc R
C192 C 0.3622(2) 0.1742(5) 0.7675(2) 0.037(2) Uani 1 1 d .
H19C H 0.3513 0.2057 0.7464 0.095(2) Uiso 1 1 calc R
C193 C 0.3476(2) 0.1051(5) 0.7622(2) 0.037(2) Uani 1 1 d .
C194 C 0.3652(2) 0.0590(4) 0.7936(2) 0.040(2) Uani 1 1 d .
H19D H 0.3556 0.0127 0.7909 0.095(2) Uiso 1 1 calc R
C195 C 0.3968(2) 0.0804(4) 0.8294(2) 0.039(2) Uani 1 1 d .
H19E H 0.4088 0.0479 0.8500 0.095(2) Uiso 1 1 calc R
C196 C 0.3126(2) 0.0830(5) 0.7226(2) 0.047(2) Uani 1 1 d .
H19F H 0.3119 0.1170 0.7030 0.095(2) Uiso 1 1 calc R
C197 C 0.2733(2) 0.0910(5) 0.7229(3) 0.053(2) Uani 1 1 d .
H19G H 0.2701 0.1395 0.7287 0.095(2) Uiso 1 1 calc R
H19H H 0.2731 0.0605 0.7428 0.095(2) Uiso 1 1 calc R
H19I H 0.2518 0.0782 0.6974 0.095(2) Uiso 1 1 calc R
C198 C 0.3172(3) 0.0110(5) 0.7087(3) 0.071(3) Uani 1 1 d .
H19J H 0.3431 0.0072 0.7105 0.095(2) Uiso 1 1 calc R
H19K H 0.2970 0.0045 0.6817 0.095(2) Uiso 1 1 calc R
H19L H 0.3144 -0.0247 0.7250 0.095(2) Uiso 1 1 calc R
C199 C 0.5341(2) 0.4272(5) 0.9856(2) 0.057(3) Uani 1 1 d .
H19M H 0.5590 0.4026 0.9945 0.095(2) Uiso 1 1 calc R
H19N H 0.5190 0.4048 0.9966 0.095(2) Uiso 1 1 calc R
H19O H 0.5392 0.4758 0.9942 0.095(2) Uiso 1 1 calc R
C200 C 0.5107(2) 0.4245(5) 0.9410(2) 0.043(2) Uani 1 1 d .
C201 C 0.4887(2) 0.4774(5) 0.9145(3) 0.044(2) Uani 1 1 d .
H20B H 0.4859 0.5244 0.9202 0.095(2) Uiso 1 1 calc R
C202 C 0.4716(2) 0.4448(4) 0.8771(2) 0.035(2) Uani 1 1 d .
C203 C 0.4434(2) 0.4786(4) 0.8394(2) 0.038(2) Uani 1 1 d .
C204 C 0.4515(3) 0.5449(5) 0.8296(3) 0.052(2) Uani 1 1 d .
H20C H 0.4755 0.5668 0.8465 0.095(2) Uiso 1 1 calc R
C205 C 0.4249(3) 0.5797(5) 0.7953(3) 0.056(3) Uani 1 1 d .
H20D H 0.4315 0.6241 0.7896 0.095(2) Uiso 1 1 calc R
C206 C 0.3881(3) 0.5492(5) 0.7692(3) 0.048(2) Uani 1 1 d .
C207 C 0.3801(2) 0.4827(5) 0.7795(3) 0.048(2) Uani 1 1 d .
H20E H 0.3559 0.4607 0.7628 0.095(2) Uiso 1 1 calc R
C208 C 0.4070(2) 0.4483(4) 0.8139(2) 0.041(2) Uani 1 1 d .
H20F H 0.4004 0.4041 0.8199 0.095(2) Uiso 1 1 calc R
C209 C 0.3600(3) 0.5860(5) 0.7310(3) 0.063(3) Uani 1 1 d .
H20G H 0.3690 0.6355 0.7338 0.095(2) Uiso 1 1 calc R
C210 C 0.3189(3) 0.5882(7) 0.7240(4) 0.123(6) Uani 1 1 d .
H21B H 0.3178 0.6141 0.7450 0.095(2) Uiso 1 1 calc R
H21C H 0.3094 0.5407 0.7232 0.095(2) Uiso 1 1 calc R
H21D H 0.3023 0.6113 0.6992 0.095(2) Uiso 1 1 calc R
C211 C 0.3622(4) 0.5573(7) 0.6964(3) 0.123(5) Uani 1 1 d .
H21E H 0.3888 0.5631 0.7001 0.095(2) Uiso 1 1 calc R
H21F H 0.3437 0.5824 0.6730 0.095(2) Uiso 1 1 calc R
H21G H 0.3554 0.5077 0.6935 0.095(2) Uiso 1 1 calc R
C212 C 0.3539(2) 0.3195(4) 0.6604(2) 0.0266(17) Uani 1 1 d .
C213 C 0.3201(2) 0.3514(4) 0.6575(2) 0.0267(18) Uani 1 1 d .
C214 C 0.2930(2) 0.3909(4) 0.6227(2) 0.0293(18) Uani 1 1 d .
H21H H 0.2986 0.3937 0.6017 0.095(2) Uiso 1 1 calc R
C215 C 0.2596(2) 0.4242(4) 0.6191(2) 0.0283(18) Uani 1 1 d .
C216 C 0.2498(2) 0.4168(4) 0.6513(2) 0.038(2) Uani 1 1 d .
C217 C 0.2765(2) 0.3744(4) 0.6868(2) 0.0321(19) Uani 1 1 d .
C218 C 0.3098(2) 0.3469(4) 0.6892(2) 0.0322(19) Uani 1 1 d .
H21I H 0.3274 0.3238 0.7124 0.095(2) Uiso 1 1 calc R
C219 C 0.2339(2) 0.4712(4) 0.5838(2) 0.035(2) Uani 1 1 d .
C220 C 0.2472(2) 0.4669(5) 0.5516(2) 0.048(2) Uani 1 1 d .
H22D H 0.2460 0.4185 0.5434 0.095(2) Uiso 1 1 calc R
H22E H 0.2740 0.4842 0.5622 0.095(2) Uiso 1 1 calc R
H22F H 0.2297 0.4954 0.5293 0.095(2) Uiso 1 1 calc R
C221 C 0.2381(2) 0.5472(4) 0.5972(3) 0.052(2) Uani 1 1 d .
H22G H 0.2300 0.5515 0.6171 0.095(2) Uiso 1 1 calc R
H22H H 0.2216 0.5769 0.5750 0.095(2) Uiso 1 1 calc R
H22I H 0.2655 0.5617 0.6079 0.095(2) Uiso 1 1 calc R
C222 C 0.1900(2) 0.4483(5) 0.5638(2) 0.047(2) Uani 1 1 d .
H22J H 0.1798 0.4538 0.5821 0.095(2) Uiso 1 1 calc R
H22K H 0.1879 0.3995 0.5559 0.095(2) Uiso 1 1 calc R
H22L H 0.1749 0.4774 0.5409 0.095(2) Uiso 1 1 calc R
C223 C 0.2634(2) 0.3628(4) 0.7189(2) 0.037(2) Uani 1 1 d .
C224 C 0.2239(3) 0.3217(5) 0.7002(3) 0.063(3) Uani 1 1 d .
H22M H 0.2262 0.2808 0.6866 0.095(2) Uiso 1 1 calc R
H22N H 0.2029 0.3518 0.6818 0.095(2) Uiso 1 1 calc R
H22O H 0.2178 0.3068 0.7206 0.095(2) Uiso 1 1 calc R
C225 C 0.2582(3) 0.4326(5) 0.7365(3) 0.056(3) Uani 1 1 d .
H22P H 0.2393 0.4622 0.7157 0.095(2) Uiso 1 1 calc R
H22Q H 0.2835 0.4567 0.7499 0.095(2) Uiso 1 1 calc R
H22R H 0.2487 0.4225 0.7551 0.095(2) Uiso 1 1 calc R
C226 C 0.2941(2) 0.3178(4) 0.7533(2) 0.044(2) Uani 1 1 d .
H22S H 0.2969 0.2725 0.7436 0.095(2) Uiso 1 1 calc R
H22T H 0.2851 0.3111 0.7726 0.095(2) Uiso 1 1 calc R
H22U H 0.3194 0.3418 0.7655 0.095(2) Uiso 1 1 calc R
O11 O 0.3118(4) 0.0091(7) 0.5579(3) 0.075(4) Uiso 0.50 1 d PD
C227 C 0.2872(6) -0.0515(10) 0.5534(5) 0.088(7) Uiso 0.50 1 d PD
H22V H 0.2607 -0.0449 0.5312 0.095(4) Uiso 0.50 1 calc PR
H22W H 0.2988 -0.0940 0.5489 0.095(4) Uiso 0.50 1 calc PR
C228 C 0.2851(4) -0.0578(9) 0.5895(4) 0.053(5) Uiso 0.50 1 d PD
H22X H 0.2645 -0.0272 0.5893 0.095(4) Uiso 0.50 1 calc PR
H22Y H 0.2799 -0.1064 0.5941 0.095(4) Uiso 0.50 1 calc PR
C229 C 0.3223(4) -0.0362(7) 0.6173(4) 0.041(4) Uiso 0.50 1 d PD
H22Z H 0.3423 -0.0722 0.6219 0.095(4) Uiso 0.50 1 calc PR
H22# H 0.3229 -0.0247 0.6422 0.095(4) Uiso 0.50 1 calc PR
C230 C 0.3281(4) 0.0239(7) 0.5998(3) 0.031(4) Uiso 0.50 1 d PD
H23D H 0.3564 0.0346 0.6114 0.095(4) Uiso 0.50 1 calc PR
H23E H 0.3147 0.0644 0.6037 0.095(4) Uiso 0.50 1 calc PR
O12 O 0.3491(4) 0.5830(8) -0.1230(4) 0.100(5) Uiso 0.50 1 d PD
C231 C 0.3514(6) 0.6035(11) -0.1553(5) 0.087(7) Uiso 0.50 1 d PD
H23F H 0.3253 0.6185 -0.1759 0.095(4) Uiso 0.50 1 calc PR
H23G H 0.3604 0.5644 -0.1654 0.095(4) Uiso 0.50 1 calc PR
C232 C 0.3793(5) 0.6618(8) -0.1441(4) 0.056(5) Uiso 0.50 1 d PD
H23H H 0.3913 0.6640 -0.1613 0.095(4) Uiso 0.50 1 calc PR
H23I H 0.3659 0.7065 -0.1458 0.095(4) Uiso 0.50 1 calc PR
C233 C 0.4092(5) 0.6484(11) -0.1040(5) 0.095(7) Uiso 0.50 1 d PD
H23J H 0.4157 0.6912 -0.0881 0.095(4) Uiso 0.50 1 calc PR
H23K H 0.4333 0.6293 -0.1029 0.095(4) Uiso 0.50 1 calc PR
C234 C 0.3899(5) 0.5969(10) -0.0912(4) 0.063(5) Uiso 0.50 1 d PD
H23L H 0.3890 0.6145 -0.0680 0.095(4) Uiso 0.50 1 calc PR
H23M H 0.4051 0.5531 -0.0841 0.095(4) Uiso 0.50 1 calc PR
O13 O 0.3736(4) 0.5560(8) 0.3765(4) 0.105(5) Uiso 0.50 1 d PD
C235 C 0.3867(5) 0.6178(9) 0.3669(5) 0.077(6) Uiso 0.50 1 d PD
H23N H 0.3748 0.6587 0.3725 0.095(4) Uiso 0.50 1 calc PR
H23O H 0.3787 0.6181 0.3388 0.095(4) Uiso 0.50 1 calc PR
C236 C 0.4285(5) 0.6215(10) 0.3892(5) 0.073(6) Uiso 0.50 1 d PD
H23P H 0.4403 0.6142 0.3720 0.095(4) Uiso 0.50 1 calc PR
H23Q H 0.4364 0.6682 0.4011 0.095(4) Uiso 0.50 1 calc PR
C237 C 0.4421(4) 0.5706(9) 0.4181(5) 0.063(5) Uiso 0.50 1 d PD
H23R H 0.4549 0.5923 0.4442 0.095(4) Uiso 0.50 1 calc PR
H23S H 0.4611 0.5394 0.4157 0.095(4) Uiso 0.50 1 calc PR
C238 C 0.4078(5) 0.5329(10) 0.4121(5) 0.085(7) Uiso 0.50 1 d PD
H23T H 0.4031 0.5402 0.4344 0.095(4) Uiso 0.50 1 calc PR
H23U H 0.4120 0.4826 0.4102 0.095(4) Uiso 0.50 1 calc PR
O14 O 0.4237(3) 0.4182(5) 0.9507(3) 0.037(3) Uiso 0.50 1 d PD
C239 C 0.4389(5) 0.3607(7) 0.9760(4) 0.057(5) Uiso 0.50 1 d PD
H23V H 0.4362 0.3699 0.9994 0.095(4) Uiso 0.50 1 calc PR
H23W H 0.4672 0.3567 0.9843 0.095(4) Uiso 0.50 1 calc PR
C240 C 0.4203(5) 0.2945(8) 0.9595(4) 0.064(5) Uiso 0.50 1 d PD
H24D H 0.4399 0.2575 0.9649 0.095(4) Uiso 0.50 1 calc PR
H24E H 0.4025 0.2799 0.9696 0.095(4) Uiso 0.50 1 calc PR
C241 C 0.3991(4) 0.3100(6) 0.9190(3) 0.031(4) Uiso 0.50 1 d PD
H24F H 0.3709 0.3009 0.9092 0.095(4) Uiso 0.50 1 calc PR
H24G H 0.4085 0.2800 0.9046 0.095(4) Uiso 0.50 1 calc PR
C242 C 0.4052(4) 0.3846(6) 0.9129(3) 0.025(3) Uiso 0.50 1 d PD
H24H H 0.4221 0.3885 0.9005 0.095(4) Uiso 0.50 1 calc PR
H24I H 0.3797 0.4070 0.8958 0.095(4) Uiso 0.50 1 calc PR
O15 O 0.1818(2) 0.3742(4) 0.4214(2) 0.081(2) Uiso 1 1 d D
C243 C 0.1692(3) 0.4362(5) 0.4323(3) 0.086(3) Uiso 1 1 d D
H24J H 0.1711 0.4305 0.4582 0.095(4) Uiso 1 1 calc R
H24K H 0.1416 0.4464 0.4133 0.095(4) Uiso 1 1 calc R
C244 C 0.1953(3) 0.4950(6) 0.4330(4) 0.100(4) Uiso 1 1 d D
H24L H 0.1794 0.5335 0.4160 0.095(4) Uiso 1 1 calc R
H24M H 0.2109 0.5131 0.4597 0.095(4) Uiso 1 1 calc R
C245 C 0.2211(4) 0.4656(6) 0.4188(4) 0.111(4) Uiso 1 1 d D
H24N H 0.2484 0.4636 0.4402 0.095(4) Uiso 1 1 calc R
H24O H 0.2205 0.4949 0.3978 0.095(4) Uiso 1 1 calc R
C246 C 0.2066(3) 0.3943(5) 0.4041(3) 0.076(3) Uiso 1 1 d D
H24P H 0.1913 0.3943 0.3755 0.095(4) Uiso 1 1 calc R
H24Q H 0.2288 0.3615 0.4121 0.095(4) Uiso 1 1 calc R
O16 O 0.46396(19) 0.2435(4) 0.46843(19) 0.076(2) Uiso 1 1 d D
C247 C 0.4343(2) 0.2537(5) 0.4289(2) 0.053(2) Uiso 1 1 d D
H24R H 0.4186 0.2107 0.4186 0.095(4) Uiso 1 1 calc R
H24S H 0.4463 0.2658 0.4125 0.095(4) Uiso 1 1 calc R
C248 C 0.4086(3) 0.3125(5) 0.4291(3) 0.074(3) Uiso 1 1 d D
H24T H 0.4054 0.3479 0.4095 0.095(4) Uiso 1 1 calc R
H24U H 0.3825 0.2948 0.4233 0.095(4) Uiso 1 1 calc R
C249 C 0.4287(4) 0.3427(6) 0.4686(3) 0.105(4) Uiso 1 1 d D
H24V H 0.4095 0.3563 0.4772 0.095(4) Uiso 1 1 calc R
H24W H 0.4439 0.3844 0.4691 0.095(4) Uiso 1 1 calc R
C250 C 0.4553(3) 0.2871(6) 0.4941(3) 0.089(4) Uiso 1 1 d D
H25A H 0.4796 0.3074 0.5151 0.095(4) Uiso 1 1 calc R
H25B H 0.4422 0.2595 0.5060 0.095(4) Uiso 1 1 calc R
O17 O 0.5259(3) 0.4280(5) 0.2574(3) 0.147(4) Uiso 1 1 d D
C251 C 0.5216(3) 0.5037(6) 0.2528(4) 0.110(4) Uiso 1 1 d D
H25C H 0.5229 0.5186 0.2293 0.095(4) Uiso 1 1 calc R
H25D H 0.5428 0.5274 0.2756 0.095(4) Uiso 1 1 calc R
C252 C 0.4818(3) 0.5217(6) 0.2492(4) 0.100(4) Uiso 1 1 d D
H25E H 0.4844 0.5389 0.2741 0.095(4) Uiso 1 1 calc R
H25F H 0.4681 0.5572 0.2289 0.095(4) Uiso 1 1 calc R
C253 C 0.4611(3) 0.4539(6) 0.2382(4) 0.099(4) Uiso 1 1 d D
H25G H 0.4411 0.4513 0.2469 0.095(4) Uiso 1 1 calc R
H25H H 0.4481 0.4474 0.2098 0.095(4) Uiso 1 1 calc R
C254 C 0.4912(4) 0.4007(7) 0.2577(5) 0.155(6) Uiso 1 1 d D
H25I H 0.4961 0.3934 0.2846 0.095(4) Uiso 1 1 calc R
H25J H 0.4832 0.3559 0.2436 0.095(4) Uiso 1 1 calc R
O18 O 0.1011(4) 0.4127(6) 0.0782(4) 0.084(4) Uiso 0.50 1 d PD
C255 C 0.0717(4) 0.4008(7) 0.0872(5) 0.041(4) Uiso 0.50 1 d PD
H25K H 0.0475 0.4241 0.0679 0.095(4) Uiso 0.50 1 calc PR
H25L H 0.0790 0.4209 0.1130 0.095(4) Uiso 0.50 1 calc PR
C256 C 0.0644(6) 0.3268(8) 0.0876(7) 0.089(7) Uiso 0.50 1 d PD
H25M H 0.0669 0.3131 0.1131 0.095(4) Uiso 0.50 1 calc PR
H25N H 0.0376 0.3152 0.0671 0.095(4) Uiso 0.50 1 calc PR
C257 C 0.0920(5) 0.2923(8) 0.0810(6) 0.067(6) Uiso 0.50 1 d PD
H25O H 0.0791 0.2561 0.0609 0.095(4) Uiso 0.50 1 calc PR
H25P H 0.1115 0.2693 0.1052 0.095(4) Uiso 0.50 1 calc PR
C258 C 0.1109(4) 0.3420(7) 0.0685(4) 0.033(4) Uiso 0.50 1 d PD
H25Q H 0.1013 0.3378 0.0402 0.095(4) Uiso 0.50 1 calc PR
H25R H 0.1396 0.3345 0.0822 0.095(4) Uiso 0.50 1 calc PR
O19 O 0.59115(19) 0.0275(4) 0.09654(19) 0.076(2) Uiso 1 1 d D
C259 C 0.6246(3) 0.0655(5) 0.1261(3) 0.070(3) Uiso 1 1 d D
H25S H 0.6491 0.0396 0.1333 0.095(4) Uiso 1 1 calc R
H25T H 0.6218 0.0718 0.1497 0.095(4) Uiso 1 1 calc R
C260 C 0.6255(3) 0.1358(5) 0.1087(3) 0.079(3) Uiso 1 1 d D
H26B H 0.6220 0.1742 0.1236 0.095(4) Uiso 1 1 calc R
H26C H 0.6505 0.1426 0.1083 0.095(4) Uiso 1 1 calc R
C261 C 0.5931(4) 0.1327(8) 0.0698(4) 0.178(7) Uiso 1 1 d D
H26D H 0.6029 0.1227 0.0512 0.095(4) Uiso 1 1 calc R
H26F H 0.5794 0.1781 0.0628 0.095(4) Uiso 1 1 calc R
C262 C 0.5652(3) 0.0765(6) 0.0675(3) 0.088(4) Uiso 1 1 d D
H26E H 0.5452 0.0947 0.0740 0.095(4) Uiso 1 1 calc R
H26H H 0.5519 0.0550 0.0414 0.095(4) Uiso 1 1 calc R

loop_
_atom_site_aniso_label
_atom_site_aniso_U_11
_atom_site_aniso_U_22
_atom_site_aniso_U_33
_atom_site_aniso_U_23
_atom_site_aniso_U_13
_atom_site_aniso_U_12
Zn1 0.0274(5) 0.0338(6) 0.0266(5) 0.0027(4) 0.0108(4) -0.0002(4)
Zn2 0.0295(5) 0.0303(5) 0.0258(5) -0.0013(4) 0.0128(4) 0.0010(4)
Zn3 0.0322(5) 0.0314(5) 0.0288(5) -0.0018(4) 0.0163(4) 0.0013(4)
Zn4 0.0271(5) 0.0377(6) 0.0281(5) -0.0025(4) 0.0077(4) -0.0002(4)
O1 0.038(3) 0.029(3) 0.024(3) -0.003(2) 0.007(2) -0.001(2)
O2 0.026(3) 0.032(3) 0.035(3) 0.007(2) 0.010(2) 0.002(2)
O3 0.031(3) 0.036(3) 0.027(3) -0.001(2) 0.016(2) 0.003(2)
O4 0.027(3) 0.053(4) 0.023(3) -0.003(3) 0.007(2) -0.006(3)
O5 0.059(4) 0.113(6) 0.064(4) 0.035(4) 0.044(4) 0.047(4)
O6 0.033(3) 0.030(3) 0.032(3) -0.001(2) 0.018(2) 0.000(2)
O7 0.030(3) 0.048(4) 0.031(3) -0.008(3) 0.016(2) -0.006(3)
O8 0.046(3) 0.029(3) 0.030(3) -0.003(2) 0.009(3) 0.007(3)
O9 0.028(3) 0.034(3) 0.031(3) 0.001(2) 0.009(2) 0.005(2)
O10 0.053(4) 0.091(5) 0.056(4) 0.032(4) 0.036(3) 0.040(3)
N1 0.027(3) 0.033(4) 0.027(4) 0.005(3) 0.010(3) 0.004(3)
N2 0.031(4) 0.034(4) 0.031(4) 0.003(3) 0.017(3) 0.000(3)
N3 0.037(4) 0.032(4) 0.024(3) 0.001(3) 0.015(3) 0.000(3)
N4 0.031(4) 0.041(4) 0.025(3) 0.001(3) 0.014(3) -0.002(3)
N5 0.030(4) 0.038(4) 0.021(3) 0.004(3) 0.010(3) 0.001(3)
N6 0.027(3) 0.038(4) 0.028(4) 0.006(3) 0.012(3) 0.003(3)
N7 0.031(4) 0.028(4) 0.029(4) 0.001(3) 0.015(3) 0.002(3)
N8 0.033(4) 0.027(4) 0.026(4) 0.004(3) 0.013(3) 0.005(3)
N9 0.030(3) 0.035(4) 0.024(3) -0.002(3) 0.012(3) 0.002(3)
N10 0.029(3) 0.038(4) 0.025(3) -0.006(3) 0.010(3) 0.002(3)
N11 0.027(3) 0.031(4) 0.024(3) 0.002(3) 0.008(3) 0.001(3)
N12 0.034(4) 0.028(4) 0.024(3) 0.000(3) 0.012(3) 0.004(3)
N13 0.037(4) 0.034(4) 0.030(4) -0.002(3) 0.019(3) 0.000(3)
N14 0.038(4) 0.033(4) 0.027(4) -0.003(3) 0.017(3) 0.005(3)
N15 0.034(4) 0.035(4) 0.033(4) -0.004(3) 0.017(3) -0.002(3)
N16 0.034(4) 0.043(4) 0.025(3) -0.008(3) 0.014(3) 0.001(3)
N17 0.031(4) 0.033(4) 0.029(4) -0.003(3) 0.013(3) 0.000(3)
N18 0.043(4) 0.028(4) 0.035(4) -0.005(3) 0.026(3) -0.005(3)
N19 0.028(4) 0.042(4) 0.027(4) -0.002(3) 0.007(3) 0.001(3)
N20 0.027(3) 0.049(5) 0.026(4) -0.002(3) 0.007(3) -0.001(3)
N21 0.028(4) 0.038(4) 0.029(4) -0.005(3) 0.006(3) -0.003(3)
N22 0.032(4) 0.039(4) 0.028(4) -0.002(3) 0.010(3) -0.006(3)
N23 0.026(4) 0.040(4) 0.034(4) -0.004(3) 0.010(3) 0.000(3)
N24 0.033(4) 0.047(5) 0.034(4) -0.012(3) 0.014(3) -0.005(3)
B1 0.036(5) 0.042(6) 0.025(5) 0.008(4) 0.013(4) 0.001(5)
B2 0.037(6) 0.037(6) 0.025(5) -0.001(4) 0.011(4) 0.008(5)
B3 0.038(6) 0.040(6) 0.032(5) -0.004(5) 0.018(5) 0.001(5)
B4 0.035(6) 0.059(7) 0.024(5) -0.002(5) 0.010(4) -0.001(5)
C1 0.032(4) 0.028(5) 0.027(4) 0.002(4) 0.015(4) -0.003(4)
C2 0.030(4) 0.031(5) 0.023(4) 0.002(4) 0.008(4) 0.007(4)
C3 0.029(4) 0.037(5) 0.023(4) 0.003(4) 0.013(4) 0.002(4)
C4 0.028(4) 0.031(5) 0.027(4) -0.001(4) 0.011(4) 0.004(4)
C5 0.032(4) 0.027(5) 0.036(5) 0.000(4) 0.023(4) -0.001(4)
C6 0.022(4) 0.033(5) 0.032(5) 0.001(4) 0.015(4) 0.000(4)
C7 0.029(4) 0.035(5) 0.038(5) -0.002(4) 0.012(4) 0.005(4)
C8 0.058(6) 0.039(6) 0.038(5) -0.006(4) 0.015(5) 0.007(4)
C9 0.054(6) 0.032(5) 0.074(7) 0.004(5) 0.042(5) 0.014(4)
C10 0.038(5) 0.026(5) 0.054(5) 0.004(4) 0.020(4) 0.003(4)
C11 0.061(6) 0.043(6) 0.037(5) 0.013(4) 0.030(5) 0.008(5)
C12 0.049(5) 0.031(5) 0.044(5) 0.006(4) 0.032(5) 0.008(4)
C13 0.037(5) 0.032(5) 0.041(5) 0.004(4) 0.024(4) -0.001(4)
C14 0.032(4) 0.021(5) 0.039(5) -0.001(4) 0.019(4) -0.002(3)
C15 0.031(5) 0.031(5) 0.042(5) 0.000(4) 0.023(4) -0.001(4)
C16 0.038(5) 0.033(5) 0.056(6) 0.000(4) 0.030(5) 0.001(4)
C17 0.027(5) 0.047(6) 0.048(6) 0.006(4) 0.017(4) 0.003(4)
C18 0.030(5) 0.052(6) 0.048(6) 0.000(5) 0.019(5) -0.006(4)
C19 0.040(5) 0.045(6) 0.062(6) -0.015(5) 0.034(5) -0.012(4)
C20 0.037(5) 0.038(6) 0.052(6) -0.001(4) 0.028(5) -0.001(4)
C21 0.041(6) 0.072(7) 0.062(6) -0.002(6) 0.022(5) -0.019(5)
C22 0.038(5) 0.053(7) 0.069(7) 0.001(5) 0.009(5) -0.004(5)
C23 0.056(7) 0.137(12) 0.066(7) -0.038(8) 0.020(6) -0.022(7)
C24 0.061(6) 0.058(6) 0.034(5) -0.006(4) 0.016(5) -0.016(5)
C25 0.043(5) 0.039(5) 0.033(5) -0.005(4) 0.022(4) -0.013(4)
C26 0.049(5) 0.035(5) 0.042(5) -0.010(4) 0.022(5) -0.011(4)
C27 0.035(5) 0.041(5) 0.030(5) -0.001(4) 0.018(4) -0.005(4)
C28 0.044(5) 0.035(5) 0.037(5) -0.006(4) 0.021(5) 0.002(4)
C29 0.063(6) 0.046(6) 0.058(6) 0.015(5) 0.029(6) 0.013(5)
C30 0.122(11) 0.070(9) 0.086(9) 0.033(7) 0.065(9) 0.049(9)
C31 0.095(10) 0.108(12) 0.056(8) 0.027(8) 0.040(8) 0.062(9)
C32 0.042(6) 0.123(11) 0.055(7) -0.020(7) 0.019(6) 0.028(7)
C33 0.039(6) 0.062(7) 0.049(6) -0.001(5) 0.014(5) 0.013(5)
C34 0.178(16) 0.29(2) 0.070(10) 0.091(13) 0.073(11) 0.185(17)
C35 0.083(8) 0.108(10) 0.084(8) 0.035(7) 0.044(7) 0.055(7)
C36 0.107(10) 0.128(12) 0.060(8) 0.007(8) 0.012(8) 0.063(9)
C37 0.038(5) 0.088(8) 0.039(5) 0.014(5) 0.014(5) 0.011(5)
C38 0.031(5) 0.049(6) 0.024(4) 0.009(4) 0.010(4) -0.006(4)
C39 0.029(5) 0.043(5) 0.032(5) 0.010(4) 0.014(4) 0.003(4)
C40 0.026(4) 0.033(5) 0.034(5) 0.006(4) 0.014(4) -0.005(4)
C41 0.025(4) 0.036(5) 0.029(4) -0.002(4) 0.013(4) -0.007(4)
C42 0.037(5) 0.034(5) 0.039(5) 0.004(4) 0.019(4) 0.003(4)
C43 0.034(5) 0.041(5) 0.038(5) 0.004(4) 0.018(4) 0.009(4)
C44 0.032(5) 0.039(5) 0.037(5) -0.004(4) 0.022(4) 0.000(4)
C45 0.049(5) 0.036(5) 0.037(5) 0.012(4) 0.020(4) 0.008(4)
C46 0.039(5) 0.043(6) 0.042(5) 0.002(4) 0.025(4) 0.003(4)
C47 0.043(5) 0.047(6) 0.027(5) 0.003(4) 0.016(4) 0.009(4)
C48 0.049(6) 0.079(7) 0.041(5) -0.003(5) 0.027(5) -0.011(5)
C49 0.059(6) 0.091(8) 0.041(5) -0.023(5) 0.025(5) -0.018(6)
C50 0.025(4) 0.018(4) 0.029(4) 0.005(3) 0.013(4) 0.005(3)
C51 0.025(4) 0.020(4) 0.033(4) 0.000(3) 0.009(4) 0.002(3)
C52 0.031(4) 0.025(5) 0.025(4) 0.007(3) 0.010(4) 0.005(4)
C53 0.026(4) 0.026(5) 0.030(4) 0.003(4) 0.007(4) 0.003(4)
C54 0.027(4) 0.032(5) 0.032(4) 0.002(4) 0.015(4) 0.003(4)
C55 0.029(4) 0.030(5) 0.038(5) 0.003(4) 0.020(4) 0.005(4)
C56 0.021(4) 0.030(5) 0.044(5) -0.002(4) 0.015(4) 0.002(4)
C57 0.034(5) 0.048(6) 0.046(5) 0.005(4) 0.021(4) -0.005(4)
C58 0.029(5) 0.041(6) 0.063(6) -0.005(5) 0.022(4) 0.004(4)
C59 0.026(5) 0.055(6) 0.049(5) 0.003(5) 0.015(4) 0.001(4)
C60 0.060(6) 0.045(6) 0.035(5) 0.011(4) 0.016(5) 0.003(5)
C61 0.037(5) 0.028(5) 0.041(5) 0.002(4) 0.018(4) 0.004(4)
C62 0.050(5) 0.024(5) 0.047(5) 0.004(4) 0.029(5) 0.003(4)
C63 0.034(5) 0.023(5) 0.045(5) 0.003(4) 0.024(4) 0.006(4)
C64 0.031(5) 0.031(5) 0.032(5) 0.003(4) 0.016(4) 0.007(4)
C65 0.041(5) 0.031(5) 0.034(5) -0.001(4) 0.019(4) -0.006(4)
C66 0.040(5) 0.040(5) 0.043(5) -0.006(4) 0.021(4) -0.007(4)
C67 0.036(5) 0.027(5) 0.031(5) -0.002(4) 0.015(4) 0.000(4)
C68 0.036(5) 0.030(5) 0.039(5) -0.001(4) 0.022(4) 0.007(4)
C69 0.031(4) 0.027(5) 0.037(5) 0.000(4) 0.017(4) 0.001(4)
C70 0.050(6) 0.038(5) 0.044(5) -0.014(4) 0.027(5) -0.011(4)
C71 0.049(6) 0.077(8) 0.051(6) -0.025(5) 0.021(5) -0.010(5)
C72 0.049(6) 0.072(7) 0.046(6) -0.019(5) 0.019(5) -0.002(5)
C73 0.046(5) 0.066(7) 0.036(5) -0.001(5) 0.013(4) 0.002(5)
C74 0.031(5) 0.043(5) 0.032(5) -0.005(4) 0.012(4) 0.005(4)
C75 0.030(5) 0.049(6) 0.043(5) -0.004(4) 0.015(4) -0.001(4)
C76 0.024(4) 0.036(5) 0.032(5) -0.001(4) 0.012(4) 0.006(4)
C77 0.022(4) 0.027(5) 0.033(4) -0.001(4) 0.011(4) 0.004(3)
C78 0.104(8) 0.045(6) 0.063(6) 0.015(5) 0.059(6) 0.026(6)
C79 0.100(8) 0.052(7) 0.072(7) 0.008(5) 0.063(7) 0.023(6)
C80 0.032(5) 0.039(6) 0.040(5) 0.008(4) 0.014(4) -0.003(4)
C81 0.087(8) 0.035(6) 0.062(6) 0.007(5) 0.041(6) 0.011(5)
C82 0.088(7) 0.040(6) 0.057(6) 0.002(5) 0.047(6) 0.002(5)
C83 0.054(6) 0.055(6) 0.052(6) 0.004(5) 0.029(5) -0.007(5)
C84 0.059(6) 0.097(9) 0.038(6) 0.006(5) 0.013(5) -0.014(6)
C85 0.081(8) 0.108(10) 0.064(7) 0.020(6) 0.048(7) 0.024(7)
C86 0.055(6) 0.050(6) 0.035(5) 0.000(4) 0.025(5) 0.012(5)
C87 0.033(5) 0.034(5) 0.035(5) -0.007(4) 0.021(4) 0.001(4)
C88 0.031(5) 0.036(5) 0.037(5) -0.001(4) 0.018(4) 0.007(4)
C89 0.030(4) 0.021(4) 0.034(5) 0.001(4) 0.017(4) 0.002(4)
C90 0.032(5) 0.023(5) 0.030(4) -0.002(4) 0.012(4) 0.003(4)
C91 0.034(5) 0.024(5) 0.032(5) 0.003(4) 0.012(4) -0.004(4)
C92 0.044(5) 0.035(5) 0.037(5) 0.005(4) 0.018(4) -0.002(4)
C93 0.051(6) 0.025(5) 0.035(5) 0.002(4) 0.015(5) 0.005(4)
C94 0.036(5) 0.044(6) 0.048(6) 0.007(4) 0.018(5) 0.015(4)
C95 0.044(5) 0.048(6) 0.040(5) 0.007(4) 0.023(4) 0.016(4)
C96 0.085(8) 0.047(7) 0.055(6) 0.017(5) 0.033(6) 0.032(6)
C97 0.074(8) 0.057(7) 0.064(7) 0.003(6) -0.016(6) 0.012(6)
C98 0.068(7) 0.059(8) 0.101(9) 0.044(7) 0.033(7) 0.015(6)
C99 0.028(4) 0.020(4) 0.025(4) 0.000(3) 0.013(4) 0.003(3)
C100 0.028(4) 0.031(5) 0.019(4) -0.003(3) 0.006(4) 0.001(4)
C101 0.036(5) 0.027(5) 0.031(5) -0.003(4) 0.014(4) 0.001(4)
C102 0.036(5) 0.031(5) 0.035(5) -0.006(4) 0.021(4) 0.001(4)
C103 0.026(4) 0.054(6) 0.039(5) 0.002(4) 0.017(4) 0.009(4)
C104 0.025(4) 0.032(5) 0.032(4) -0.004(4) 0.010(4) 0.001(4)
C105 0.031(4) 0.031(5) 0.024(4) 0.002(4) 0.010(4) 0.001(4)
C106 0.039(5) 0.045(6) 0.042(5) -0.004(4) 0.025(4) 0.000(4)
C107 0.074(7) 0.057(7) 0.062(6) 0.016(5) 0.051(6) 0.010(5)
C108 0.065(7) 0.095(9) 0.070(7) -0.012(6) 0.043(6) -0.017(6)
C109 0.079(7) 0.060(7) 0.055(6) 0.005(5) 0.048(6) 0.015(5)
C110 0.028(5) 0.039(6) 0.040(5) 0.001(4) 0.009(4) 0.007(4)
C111 0.050(6) 0.046(6) 0.065(7) 0.002(5) 0.005(5) 0.008(5)
C112 0.037(5) 0.058(6) 0.047(6) 0.005(5) 0.006(5) 0.006(4)
C113 0.056(6) 0.080(8) 0.061(6) 0.039(6) 0.030(6) 0.032(6)
C114 0.035(4) 0.018(4) 0.030(4) 0.000(3) 0.015(4) 0.003(3)
C115 0.027(4) 0.020(4) 0.034(4) 0.000(3) 0.016(4) 0.003(3)
C116 0.036(5) 0.020(4) 0.033(5) 0.001(3) 0.016(4) 0.002(4)
C117 0.028(4) 0.023(5) 0.030(4) 0.004(3) 0.015(4) 0.004(3)
C118 0.024(4) 0.026(5) 0.031(4) 0.002(4) 0.011(4) 0.002(3)
C119 0.022(4) 0.030(5) 0.024(4) -0.003(3) 0.009(3) 0.000(3)
C120 0.024(4) 0.034(5) 0.036(5) -0.004(4) 0.011(4) 0.002(4)
C121 0.030(5) 0.051(6) 0.048(5) -0.009(4) 0.018(4) -0.009(4)
C122 0.046(5) 0.038(5) 0.046(5) -0.004(4) 0.025(5) -0.007(4)
C123 0.032(5) 0.041(6) 0.057(6) -0.004(4) 0.026(4) -0.002(4)
C124 0.079(7) 0.043(6) 0.038(5) 0.010(4) 0.028(5) 0.011(5)
C125 0.042(5) 0.037(6) 0.041(5) 0.005(4) 0.023(4) 0.009(4)
C126 0.055(6) 0.031(5) 0.049(6) 0.004(4) 0.033(5) 0.005(4)
C127 0.038(5) 0.031(5) 0.037(5) 0.002(4) 0.024(4) 0.005(4)
C128 0.037(5) 0.022(5) 0.038(5) 0.000(4) 0.020(4) 0.005(4)
C129 0.037(5) 0.023(5) 0.038(5) 0.004(4) 0.020(4) 0.006(4)
C130 0.037(5) 0.027(5) 0.037(5) 0.001(4) 0.020(4) 0.002(4)
C131 0.039(5) 0.032(5) 0.044(5) -0.002(4) 0.024(4) 0.000(4)
C132 0.054(6) 0.030(5) 0.053(6) -0.004(4) 0.030(5) -0.012(4)
C133 0.043(5) 0.035(5) 0.047(5) 0.001(4) 0.026(5) -0.003(4)
C134 0.043(5) 0.040(6) 0.046(5) -0.010(4) 0.021(5) -0.009(4)
C135 0.056(6) 0.049(6) 0.071(7) -0.023(5) 0.030(5) -0.012(5)
C136 0.116(10) 0.067(8) 0.064(7) -0.029(6) 0.035(7) -0.002(7)
C137 0.045(5) 0.066(7) 0.045(6) -0.011(5) 0.016(5) 0.001(5)
C138 0.029(5) 0.036(5) 0.038(5) -0.007(4) 0.009(4) 0.008(4)
C139 0.032(5) 0.044(6) 0.039(5) -0.014(4) 0.010(4) -0.003(4)
C140 0.025(4) 0.028(5) 0.043(5) -0.004(4) 0.013(4) 0.000(4)
C141 0.023(4) 0.036(5) 0.042(5) -0.004(4) 0.017(4) 0.003(4)
C142 0.028(4) 0.032(5) 0.038(5) -0.002(4) 0.017(4) 0.002(4)
C143 0.027(4) 0.042(5) 0.033(5) -0.005(4) 0.014(4) 0.004(4)
C144 0.034(5) 0.036(5) 0.051(5) 0.003(4) 0.026(4) -0.004(4)
C145 0.059(6) 0.043(6) 0.067(7) -0.001(5) 0.039(6) -0.013(5)
C146 0.043(5) 0.040(6) 0.057(6) -0.014(5) 0.026(5) -0.010(4)
C147 0.059(6) 0.045(6) 0.060(6) 0.006(5) 0.035(6) 0.001(5)
C148 0.080(8) 0.118(10) 0.047(6) 0.019(6) 0.037(6) 0.034(7)
C149 0.093(10) 0.255(19) 0.083(9) 0.085(11) 0.058(9) 0.078(11)
C150 0.069(6) 0.057(6) 0.047(6) -0.006(5) 0.041(5) 0.006(5)
C151 0.040(5) 0.036(5) 0.046(5) -0.012(4) 0.027(5) -0.005(4)
C152 0.039(5) 0.037(5) 0.042(5) -0.005(4) 0.022(4) 0.005(4)
C153 0.030(4) 0.031(5) 0.043(5) -0.004(4) 0.022(4) -0.002(4)
C154 0.033(5) 0.024(5) 0.045(5) -0.002(4) 0.020(4) 0.004(4)
C155 0.047(6) 0.043(6) 0.053(6) 0.003(4) 0.035(5) 0.007(4)
C156 0.037(5) 0.039(6) 0.054(6) 0.005(4) 0.020(5) 0.012(4)
C157 0.041(5) 0.034(5) 0.048(5) -0.002(4) 0.024(5) -0.002(4)
C158 0.038(5) 0.044(6) 0.048(5) 0.005(4) 0.028(5) 0.005(4)
C159 0.034(5) 0.034(5) 0.045(5) 0.011(4) 0.020(4) 0.005(4)
C160 0.034(5) 0.048(6) 0.047(5) 0.009(4) 0.016(4) 0.010(4)
C161 0.045(6) 0.062(7) 0.050(6) 0.010(5) 0.017(5) 0.007(5)
C162 0.060(6) 0.043(6) 0.054(6) 0.006(5) 0.025(5) 0.010(5)
C163 0.028(4) 0.031(5) 0.027(5) -0.003(4) 0.010(4) -0.003(4)
C164 0.035(5) 0.027(5) 0.038(5) -0.003(4) 0.021(4) 0.000(4)
C165 0.024(4) 0.037(5) 0.030(4) 0.001(4) 0.011(4) 0.004(4)
C166 0.027(4) 0.035(5) 0.026(4) -0.002(4) 0.015(4) 0.001(4)
C167 0.026(4) 0.029(5) 0.027(4) 0.002(3) 0.016(4) 0.003(3)
C168 0.025(4) 0.034(5) 0.026(4) 0.001(4) 0.010(4) 0.001(4)
C169 0.029(4) 0.029(5) 0.034(5) 0.003(4) 0.015(4) 0.003(4)
C170 0.046(5) 0.031(5) 0.040(5) -0.005(4) 0.017(4) 0.007(4)
C171 0.044(5) 0.033(5) 0.058(6) 0.000(4) 0.029(5) 0.008(4)
C172 0.045(5) 0.037(5) 0.044(5) 0.004(4) 0.019(4) 0.010(4)
C173 0.028(5) 0.081(7) 0.032(5) 0.005(5) 0.003(4) -0.001(5)
C174 0.028(4) 0.045(6) 0.034(5) -0.003(4) 0.006(4) -0.003(4)
C175 0.024(4) 0.040(5) 0.044(5) 0.000(4) 0.013(4) -0.001(4)
C176 0.029(4) 0.031(5) 0.036(5) -0.002(4) 0.017(4) -0.003(4)
C177 0.029(4) 0.032(5) 0.036(5) -0.002(4) 0.014(4) -0.006(4)
C178 0.046(5) 0.035(5) 0.039(5) 0.006(4) 0.013(4) 0.007(4)
C179 0.057(6) 0.047(6) 0.031(5) 0.001(4) 0.016(4) 0.004(5)
C180 0.041(5) 0.042(6) 0.044(5) -0.006(4) 0.021(5) -0.001(4)
C181 0.035(5) 0.044(6) 0.047(5) -0.003(4) 0.020(4) 0.008(4)
C182 0.031(5) 0.053(6) 0.038(5) 0.005(4) 0.010(4) 0.009(4)
C183 0.054(6) 0.054(6) 0.054(6) -0.002(5) 0.033(5) -0.003(5)
C184 0.114(10) 0.080(9) 0.073(8) 0.001(7) 0.054(8) 0.004(7)
C185 0.101(9) 0.089(9) 0.065(7) 0.009(6) 0.055(7) 0.008(7)
C186 0.045(5) 0.085(8) 0.036(5) 0.010(5) 0.015(5) -0.017(5)
C187 0.035(5) 0.059(6) 0.028(5) 0.003(4) 0.009(4) -0.005(4)
C188 0.043(5) 0.049(6) 0.037(5) 0.006(4) 0.019(5) 0.001(4)
C189 0.028(4) 0.035(5) 0.036(5) -0.003(4) 0.014(4) 0.002(4)
C190 0.025(4) 0.033(5) 0.039(5) -0.005(4) 0.017(4) -0.003(4)
C191 0.030(5) 0.042(6) 0.040(5) 0.002(4) 0.015(4) 0.000(4)
C192 0.024(4) 0.049(6) 0.034(5) -0.002(4) 0.012(4) 0.000(4)
C193 0.026(4) 0.046(6) 0.037(5) -0.005(4) 0.013(4) 0.002(4)
C194 0.040(5) 0.035(5) 0.046(5) -0.003(4) 0.020(5) -0.006(4)
C195 0.030(5) 0.047(6) 0.034(5) 0.005(4) 0.012(4) 0.003(4)
C196 0.032(5) 0.049(6) 0.042(5) 0.002(4) 0.003(4) -0.010(4)
C197 0.039(5) 0.046(6) 0.054(6) 0.004(5) 0.006(5) -0.002(4)
C198 0.060(7) 0.075(8) 0.057(6) -0.028(6) 0.010(5) -0.011(6)
C199 0.045(6) 0.074(7) 0.049(6) -0.026(5) 0.020(5) -0.015(5)
C200 0.029(5) 0.057(6) 0.047(5) -0.022(5) 0.022(4) -0.010(4)
C201 0.034(5) 0.044(6) 0.057(6) -0.021(5) 0.025(5) -0.011(4)
C202 0.028(4) 0.036(5) 0.045(5) -0.011(4) 0.021(4) -0.008(4)
C203 0.034(5) 0.033(5) 0.048(5) -0.007(4) 0.021(5) 0.002(4)
C204 0.043(6) 0.045(6) 0.062(7) -0.012(5) 0.022(5) -0.009(5)
C205 0.061(7) 0.039(6) 0.070(7) 0.005(5) 0.032(6) -0.003(5)
C206 0.049(6) 0.044(6) 0.053(6) 0.003(5) 0.025(5) 0.004(5)
C207 0.036(5) 0.042(6) 0.056(6) -0.010(5) 0.014(5) 0.002(4)
C208 0.042(5) 0.026(5) 0.057(6) -0.003(4) 0.025(5) 0.000(4)
C209 0.057(7) 0.048(7) 0.077(8) 0.010(6) 0.026(6) 0.001(5)
C210 0.073(9) 0.117(12) 0.142(12) 0.086(10) 0.023(9) 0.017(8)
C211 0.131(12) 0.134(13) 0.068(9) 0.015(8) 0.019(9) 0.052(10)
C212 0.031(4) 0.022(4) 0.025(4) 0.000(3) 0.012(4) -0.002(4)
C213 0.026(4) 0.022(4) 0.026(4) 0.003(3) 0.007(4) 0.004(3)
C214 0.034(5) 0.027(5) 0.028(4) 0.000(4) 0.015(4) 0.001(4)
C215 0.030(4) 0.029(5) 0.027(4) 0.006(3) 0.014(4) 0.008(4)
C216 0.026(5) 0.045(6) 0.040(5) 0.004(4) 0.014(4) 0.006(4)
C217 0.032(5) 0.036(5) 0.032(4) 0.009(4) 0.018(4) 0.008(4)
C218 0.039(5) 0.029(5) 0.030(4) 0.000(4) 0.017(4) 0.005(4)
C219 0.029(5) 0.032(5) 0.043(5) 0.015(4) 0.016(4) 0.010(4)
C220 0.050(6) 0.052(6) 0.041(5) 0.023(4) 0.022(5) 0.017(5)
C221 0.043(5) 0.043(6) 0.066(6) 0.017(5) 0.021(5) 0.017(4)
C222 0.033(5) 0.054(6) 0.049(5) 0.023(5) 0.014(4) 0.014(4)
C223 0.044(5) 0.041(5) 0.039(5) 0.007(4) 0.030(4) 0.012(4)
C224 0.053(6) 0.084(8) 0.061(6) 0.008(6) 0.036(6) 0.002(6)
C225 0.075(7) 0.054(6) 0.053(6) 0.010(5) 0.042(5) 0.021(5)
C226 0.057(6) 0.050(6) 0.031(5) 0.009(4) 0.027(4) 0.014(5)

loop_
_atom_type_symbol
_atom_type_description
_atom_type_scat_dispersion_real
_atom_type_scat_dispersion_imag
_atom_type_scat_source
C C 0.0033 0.0016 'International Tables Vol C Tables 4.2.6.8 and 6.1.1.4'
H H 0.0000 0.0000 'International Tables Vol C Tables 4.2.6.8 and 6.1.1.4'
B B 0.0013 0.0007 'International Tables Vol C Tables 4.2.6.8 and 6.1.1.4'
N N 0.0061 0.0033 'International Tables Vol C Tables 4.2.6.8 and 6.1.1.4'
O O 0.0106 0.0060 'International Tables Vol C Tables 4.2.6.8 and 6.1.1.4'
Zn Zn 0.2839 1.4301 'International Tables Vol C Tables 4.2.6.8 and 6.1.1.4'

loop_
_geom_angle_atom_site_label_1
_geom_angle_atom_site_label_2
_geom_angle_atom_site_label_3
_geom_angle
O1 Zn1 N5 135.4(2)
O1 Zn1 N1 127.6(2)
N5 Zn1 N1 96.9(2)
O1 Zn1 O2 78.98(19)
N5 Zn1 O2 98.6(2)
N1 Zn1 O2 99.3(2)
O1 Zn1 N3 89.5(2)
N5 Zn1 N3 91.4(2)
N1 Zn1 N3 85.6(2)
O2 Zn1 N3 168.2(2)
O4 Zn2 N11 138.7(2)
O4 Zn2 N7 124.4(2)
N11 Zn2 N7 96.8(2)
O4 Zn2 O3 79.21(18)
N11 Zn2 O3 98.4(2)
N7 Zn2 O3 99.6(2)
O4 Zn2 N9 89.0(2)
N11 Zn2 N9 88.1(2)
N7 Zn2 N9 89.9(2)
O3 Zn2 N9 167.71(19)
O7 Zn3 N17 131.3(2)
O7 Zn3 N13 131.8(2)
N17 Zn3 N13 96.8(2)
O7 Zn3 N15 91.2(2)
N17 Zn3 N15 89.6(2)
N13 Zn3 N15 87.6(2)
O7 Zn3 O6 78.45(18)
N17 Zn3 O6 100.1(2)
N13 Zn3 O6 96.3(2)
N15 Zn3 O6 168.99(19)
O8 Zn4 N19 131.4(2)
O8 Zn4 N21 131.9(2)
N19 Zn4 N21 96.7(2)
O8 Zn4 O9 79.3(2)
N19 Zn4 O9 99.1(2)
N21 Zn4 O9 96.7(2)
O8 Zn4 N23 89.2(2)
N19 Zn4 N23 93.1(2)
N21 Zn4 N23 86.4(2)
O9 Zn4 N23 167.0(2)
C1 O1 Zn1 113.9(5)
C6 O2 Zn1 111.5(4)
C50 O3 Zn2 111.2(3)
C55 O4 Zn2 115.2(3)
C114 O6 Zn3 109.6(3)
C119 O7 Zn3 116.5(3)
C163 O8 Zn4 113.9(5)
C168 O9 Zn4 110.5(4)
C14 N1 N2 105.9(5)
C14 N1 Zn1 141.0(4)
N2 N1 Zn1 112.7(4)
C12 N2 N1 109.5(5)
C12 N2 B1 129.8(5)
N1 N2 B1 120.7(6)
C27 N3 N4 106.4(5)
C27 N3 Zn1 141.7(4)
N4 N3 Zn1 110.9(4)
C25 N4 N3 109.2(5)
C25 N4 B1 130.5(5)
N3 N4 B1 120.1(6)
C40 N5 N6 107.1(5)
C40 N5 Zn1 138.5(4)
N6 N5 Zn1 112.4(4)
N5 N6 C38 109.1(5)
N5 N6 B1 121.9(6)
C38 N6 B1 129.0(5)
C63 N7 N8 106.5(6)
C63 N7 Zn2 140.1(5)
N8 N7 Zn2 112.8(4)
C61 N8 N7 109.3(6)
C61 N8 B2 130.2(6)
N7 N8 B2 120.4(6)
C76 N9 N10 107.5(6)
C76 N9 Zn2 138.8(5)
N10 N9 Zn2 112.2(4)
C74 N10 N9 109.8(6)
C74 N10 B2 130.4(6)
N9 N10 B2 119.7(6)
C89 N11 N12 106.4(6)
C89 N11 Zn2 140.2(5)
N12 N11 Zn2 113.3(4)
C87 N12 N11 109.4(6)
C87 N12 B2 130.0(6)
N11 N12 B2 120.6(6)
C127 N13 N14 107.1(6)
C127 N13 Zn3 139.9(5)
N14 N13 Zn3 112.2(5)
C125 N14 N13 109.4(6)
C125 N14 B3 129.4(6)
N13 N14 B3 121.3(6)
C140 N15 N16 106.6(6)
C140 N15 Zn3 141.0(5)
N16 N15 Zn3 112.2(4)
C138 N16 N15 109.9(6)
C138 N16 B3 130.2(6)
N15 N16 B3 119.8(6)
C153 N17 N18 106.9(6)
C153 N17 Zn3 138.1(5)
N18 N17 Zn3 114.6(4)
C151 N18 N17 108.7(6)
C151 N18 B3 131.8(7)
N17 N18 B3 119.6(6)
C176 N19 N20 106.5(5)
C176 N19 Zn4 139.2(4)
N20 N19 Zn4 113.4(4)
C174 N20 N19 109.8(6)
C174 N20 B4 129.5(6)
N19 N20 B4 120.5(6)
C189 N21 N22 106.5(5)
C189 N21 Zn4 140.6(4)
N22 N21 Zn4 112.0(4)
C187 N22 N21 109.8(5)
C187 N22 B4 129.7(6)
N21 N22 B4 120.5(6)
C202 N23 N24 105.3(5)
C202 N23 Zn4 141.7(4)
N24 N23 Zn4 111.7(4)
C200 N24 N23 110.6(5)
C200 N24 B4 130.7(6)
N23 N24 B4 118.7(6)
N4 B1 N6 109.1(6)
N4 B1 N2 110.2(6)
N6 B1 N2 109.2(6)
N10 B2 N12 110.5(7)
N10 B2 N8 108.3(6)
N12 B2 N8 109.9(6)
N16 B3 N18 110.3(7)
N16 B3 N14 109.1(6)
N18 B3 N14 109.6(6)
N24 B4 N22 110.3(7)
N24 B4 N20 109.8(7)
N22 B4 N20 109.9(7)
O1 C1 C2 122.1(7)
O1 C1 C6 117.6(6)
C2 C1 C6 120.3(7)
C3 C2 C1 119.4(7)
C2 C3 C4 120.7(7)
C2 C3 C99 122.0(7)
C4 C3 C99 117.0(6)
C5 C4 C3 122.4(7)
C4 C5 C6 117.6(7)
C4 C5 C7 122.3(7)
C6 C5 C7 120.1(7)
O2 C6 C5 124.4(7)
O2 C6 C1 116.1(6)
C5 C6 C1 119.5(7)
C10 C7 C5 110.6(6)
C10 C7 C8 107.9(7)
C5 C7 C8 111.3(6)
C10 C7 C9 111.4(7)
C5 C7 C9 108.1(6)
C8 C7 C9 107.6(7)
N2 C12 C13 108.3(6)
N2 C12 C11 122.2(7)
C13 C12 C11 129.5(7)
C12 C13 C14 106.1(7)
N1 C14 C13 110.3(6)
N1 C14 C15 122.2(6)
C13 C14 C15 127.5(7)
C16 C15 C20 117.0(8)
C16 C15 C14 122.7(7)
C20 C15 C14 120.3(7)
C15 C16 C17 122.5(8)
C18 C17 C16 120.7(8)
C17 C18 C19 117.4(8)
C17 C18 C21 120.2(8)
C19 C18 C21 122.4(8)
C20 C19 C18 121.4(8)
C19 C20 C15 121.0(8)
C18 C21 C23 112.5(8)
C18 C21 C22 110.8(8)
C23 C21 C22 111.6(8)
N4 C25 C26 108.5(7)
N4 C25 C24 121.3(7)
C26 C25 C24 130.1(8)
C25 C26 C27 105.7(8)
N3 C27 C26 110.2(7)
N3 C27 C28 121.8(6)
C26 C27 C28 127.7(8)
C33 C28 C29 117.4(9)
C33 C28 C27 120.5(8)
C29 C28 C27 122.0(8)
C30 C29 C28 120.9(11)
C31 C30 C29 124.0(13)
C30 C31 C32 114.9(11)
C30 C31 C34 128.1(16)
C32 C31 C34 117.0(16)
C31 C32 C33 123.4(12)
C28 C33 C32 119.4(10)
C36 C34 C35 126.5(12)
C36 C34 C31 118.2(11)
C35 C34 C31 115.2(10)
C39 C38 N6 108.9(6)
C39 C38 C37 129.0(7)
N6 C38 C37 122.0(6)
C38 C39 C40 105.7(7)
N5 C40 C39 109.2(6)
N5 C40 C41 124.9(6)
C39 C40 C41 125.9(7)
C42 C41 C46 118.3(7)
C42 C41 C40 119.2(7)
C46 C41 C40 122.4(7)
C41 C42 C43 121.4(8)
C42 C43 C44 121.1(8)
C45 C44 C43 117.6(7)
C45 C44 C47 121.4(7)
C43 C44 C47 121.0(7)
C44 C45 C46 121.8(8)
C45 C46 C41 119.8(8)
C44 C47 C49 111.5(7)
C44 C47 C48 111.0(6)
C49 C47 C48 111.0(7)
O3 C50 C51 124.8(6)
O3 C50 C55 115.5(6)
C51 C50 C55 119.7(6)
C52 C51 C50 117.2(7)
C52 C51 C56 122.7(7)
C50 C51 C56 120.1(6)
C51 C52 C53 124.3(7)
C54 C53 C52 118.3(7)
C54 C53 C99 122.1(7)
C52 C53 C99 119.5(6)
C53 C54 C55 120.9(7)
O4 C55 C54 122.3(6)
O4 C55 C50 118.2(6)
C54 C55 C50 119.5(7)
C57 C56 C51 110.3(6)
C57 C56 C59 109.3(6)
C51 C56 C59 111.3(6)
C57 C56 C58 109.4(7)
C51 C56 C58 108.8(6)
C59 C56 C58 107.7(6)
N8 C61 C62 108.3(7)
N8 C61 C60 122.1(7)
C62 C61 C60 129.6(8)
C61 C62 C63 106.8(7)
N7 C63 C62 109.1(7)
N7 C63 C64 123.0(7)
C62 C63 C64 128.0(7)
C69 C64 C65 118.0(7)
C69 C64 C63 122.4(7)
C65 C64 C63 119.6(7)
C66 C65 C64 120.5(8)
C65 C66 C67 122.4(8)
C68 C67 C66 117.0(7)
C68 C67 C70 123.8(7)
C66 C67 C70 119.2(7)
C67 C68 C69 121.3(7)
C64 C69 C68 120.7(7)
C67 C70 C72 114.2(7)
C67 C70 C71 111.2(7)
C72 C70 C71 108.8(7)
N10 C74 C75 106.8(7)
N10 C74 C73 123.7(7)
C75 C74 C73 129.5(7)
C74 C75 C76 106.8(7)
N9 C76 C75 109.0(7)
N9 C76 C77 123.4(7)
C75 C76 C77 127.6(7)
C78 C77 C82 117.3(8)
C78 C77 C76 123.1(8)
C82 C77 C76 119.6(7)
C77 C78 C79 121.8(9)
C80 C79 C78 121.1(9)
C81 C80 C79 115.9(8)
C81 C80 C83 121.9(8)
C79 C80 C83 122.2(8)
C80 C81 C82 123.0(9)
C81 C82 C77 120.8(9)
C85 C83 C84 111.1(8)
C85 C83 C80 113.3(8)
C84 C83 C80 112.3(7)
N12 C87 C88 107.8(6)
N12 C87 C86 123.2(7)
C88 C87 C86 129.0(7)
C89 C88 C87 106.2(7)
N11 C89 C88 110.2(7)
N11 C89 C90 121.7(6)
C88 C89 C90 128.1(7)
C91 C90 C95 117.2(7)
C91 C90 C89 123.0(7)
C95 C90 C89 119.6(7)
C92 C91 C90 120.2(8)
C91 C92 C93 122.0(8)
C94 C93 C92 117.5(8)
C94 C93 C96 121.8(8)
C92 C93 C96 120.7(8)
C93 C94 C95 121.7(8)
C94 C95 C90 121.3(8)
C97 C96 C98 111.5(8)
C97 C96 C93 113.9(9)
C98 C96 C93 109.7(8)
C100 C99 C53 122.2(6)
C100 C99 C3 123.1(6)
C53 C99 C3 114.6(6)
C99 C100 C105 121.4(7)
C99 C100 C101 122.4(7)
C105 C100 C101 116.2(7)
C102 C101 C100 122.9(7)
C101 C102 C103 119.9(7)
C101 C102 C106 122.3(7)
C103 C102 C106 117.8(7)
O5 C103 C102 121.8(7)
O5 C103 C104 119.3(7)
C102 C103 C104 118.9(6)
C105 C104 C103 118.0(7)
C105 C104 C110 121.8(7)
C103 C104 C110 120.1(7)
C104 C105 C100 123.8(7)
C107 C106 C108 108.2(8)
C107 C106 C102 112.5(7)
C108 C106 C102 108.9(7)
C107 C106 C109 107.2(7)
C108 C106 C109 109.3(7)
C102 C106 C109 110.7(7)
C104 C110 C113 112.4(7)
C104 C110 C112 111.1(7)
C113 C110 C112 107.8(7)
C104 C110 C111 108.6(7)
C113 C110 C111 107.9(8)
C112 C110 C111 109.0(7)
O6 C114 C115 124.6(6)
O6 C114 C119 116.7(6)
C115 C114 C119 118.6(6)
C116 C115 C114 117.2(7)
C116 C115 C120 122.2(7)
C114 C115 C120 120.6(6)
C115 C116 C117 123.6(7)
C118 C117 C116 119.2(7)
C118 C117 C212 122.3(6)
C116 C117 C212 118.4(6)
C117 C118 C119 120.4(7)
O7 C119 C118 122.6(6)
O7 C119 C114 116.8(6)
C118 C119 C114 120.6(6)
C121 C120 C115 111.9(6)
C121 C120 C123 108.0(6)
C115 C120 C123 108.2(6)
C121 C120 C122 108.4(7)
C115 C120 C122 110.3(6)
C123 C120 C122 109.9(6)
N14 C125 C126 107.1(7)
N14 C125 C124 123.5(7)
C126 C125 C124 129.4(8)
C125 C126 C127 107.0(8)
N13 C127 C126 109.4(7)
N13 C127 C128 122.0(7)
C126 C127 C128 128.5(8)
C129 C128 C133 116.5(7)
C129 C128 C127 123.9(7)
C133 C128 C127 119.6(7)
C130 C129 C128 121.2(8)
C129 C130 C131 122.2(8)
C132 C131 C130 116.8(8)
C132 C131 C134 123.1(7)
C130 C131 C134 120.1(7)
C133 C132 C131 121.9(8)
C132 C133 C128 121.4(8)
C131 C134 C136 110.7(7)
C131 C134 C135 113.9(7)
C136 C134 C135 108.5(8)
N16 C138 C139 107.1(7)
N16 C138 C137 123.5(7)
C139 C138 C137 129.4(7)
C138 C139 C140 107.8(7)
N15 C140 C139 108.5(7)
N15 C140 C141 122.3(7)
C139 C140 C141 129.2(7)
C146 C141 C142 119.0(7)
C146 C141 C140 119.6(7)
C142 C141 C140 121.3(7)
C141 C142 C143 119.6(8)
C142 C143 C144 121.8(8)
C143 C144 C145 116.9(8)
C143 C144 C147 122.6(8)
C145 C144 C147 120.5(8)
C146 C145 C144 121.0(8)
C145 C146 C141 121.5(8)
C148 C147 C149 107.7(9)
C148 C147 C144 114.1(8)
C149 C147 C144 111.7(8)
N18 C151 C152 109.3(7)
N18 C151 C150 121.9(7)
C152 C151 C150 128.8(7)
C151 C152 C153 105.4(7)
N17 C153 C152 109.7(7)
N17 C153 C154 121.2(7)
C152 C153 C154 129.1(7)
C159 C154 C155 117.1(7)
C159 C154 C153 122.2(7)
C155 C154 C153 120.6(7)
C154 C155 C156 122.0(7)
C157 C156 C155 120.3(7)
C156 C157 C158 116.8(8)
C156 C157 C160 123.1(7)
C158 C157 C160 120.0(7)
C159 C158 C157 122.5(8)
C154 C159 C158 121.2(7)
C161 C160 C162 111.3(7)
C161 C160 C157 113.7(7)
C162 C160 C157 110.1(7)
O8 C163 C164 122.3(7)
O8 C163 C168 117.3(6)
C164 C163 C168 120.4(7)
C165 C164 C163 118.5(7)
C164 C165 C166 121.6(7)
C164 C165 C212 120.7(7)
C166 C165 C212 117.5(6)
C167 C166 C165 122.8(7)
C166 C167 C168 116.5(7)
C166 C167 C169 122.6(7)
C168 C167 C169 120.9(6)
O9 C168 C167 124.3(7)
O9 C168 C163 115.8(6)
C167 C168 C163 119.9(6)
C167 C169 C171 108.7(6)
C167 C169 C172 111.0(6)
C171 C169 C172 110.0(6)
C167 C169 C170 111.2(6)
C171 C169 C170 108.6(6)
C172 C169 C170 107.3(6)
C175 C174 N20 107.6(7)
C175 C174 C173 129.8(7)
N20 C174 C173 122.6(7)
C174 C175 C176 106.7(7)
N19 C176 C175 109.5(6)
N19 C176 C177 124.3(6)
C175 C176 C177 126.2(7)
C182 C177 C178 117.6(7)
C182 C177 C176 119.3(7)
C178 C177 C176 123.1(7)
C177 C178 C179 119.4(8)
C180 C179 C178 122.5(8)
C181 C180 C179 117.9(8)
C181 C180 C183 122.9(8)
C179 C180 C183 119.2(8)
C180 C181 C182 120.3(8)
C181 C182 C177 122.3(8)
C184 C183 C185 110.7(8)
C184 C183 C180 109.5(8)
C185 C183 C180 113.8(8)
N22 C187 C188 108.3(6)
N22 C187 C186 123.1(7)
C188 C187 C186 128.6(8)
C187 C188 C189 106.0(8)
N21 C189 C188 109.4(6)
N21 C189 C190 123.1(6)
C188 C189 C190 127.4(7)
C191 C190 C195 118.7(7)
C191 C190 C189 122.0(7)
C195 C190 C189 119.4(7)
C190 C191 C192 119.8(8)
C191 C192 C193 121.7(8)
C194 C193 C192 117.9(7)
C194 C193 C196 122.1(8)
C192 C193 C196 120.0(7)
C193 C194 C195 121.0(8)
C194 C195 C190 120.8(8)
C198 C196 C197 112.2(7)
C198 C196 C193 114.0(7)
C197 C196 C193 111.3(7)
N24 C200 C201 108.3(7)
N24 C200 C199 122.4(8)
C201 C200 C199 129.3(8)
C200 C201 C202 105.0(8)
N23 C202 C201 110.8(7)
N23 C202 C203 123.6(6)
C201 C202 C203 125.6(8)
C204 C203 C208 117.2(8)
C204 C203 C202 120.4(8)
C208 C203 C202 122.2(8)
C203 C204 C205 122.1(8)
C204 C205 C206 121.0(9)
C207 C206 C205 116.7(8)
C207 C206 C209 122.6(8)
C205 C206 C209 120.7(9)
C208 C207 C206 121.9(8)
C203 C208 C207 121.2(8)
C210 C209 C211 111.3(11)
C210 C209 C206 113.0(9)
C211 C209 C206 112.9(9)
C213 C212 C117 123.1(6)
C213 C212 C165 123.5(6)
C117 C212 C165 113.4(5)
C212 C213 C214 121.9(7)
C212 C213 C218 121.5(7)
C214 C213 C218 116.6(6)
C215 C214 C213 123.4(7)
C214 C215 C216 118.2(7)
C214 C215 C219 121.9(6)
C216 C215 C219 119.8(6)
O10 C216 C215 119.9(7)
O10 C216 C217 120.8(7)
C215 C216 C217 119.3(7)
C218 C217 C216 119.0(7)
C218 C217 C223 123.2(7)
C216 C217 C223 117.9(6)
C217 C218 C213 123.3(7)
C221 C219 C215 109.3(7)
C221 C219 C222 110.6(6)
C215 C219 C222 111.4(6)
C221 C219 C220 107.6(7)
C215 C219 C220 111.6(6)
C222 C219 C220 106.3(7)
C224 C223 C225 109.5(7)
C224 C223 C226 107.4(7)
C225 C223 C226 107.2(7)
C224 C223 C217 108.4(7)
C225 C223 C217 112.9(7)
C226 C223 C217 111.3(6)
C230 O11 C227 101.4(10)
C228 C227 O11 106.5(12)
C229 C228 C227 102.4(12)
C228 C229 C230 102.0(11)
C229 C230 O11 107.4(10)
C231 O12 C234 101.9(12)
O12 C231 C232 107.7(13)
C233 C232 C231 106.4(12)
C232 C233 C234 102.2(12)
C233 C234 O12 110.3(11)
C235 O13 C238 103.3(11)
O13 C235 C236 109.1(12)
C237 C236 C235 109.8(12)
C236 C237 C238 105.0(12)
C237 C238 O13 110.8(12)
C239 O14 C242 101.9(9)
O14 C239 C240 114.8(11)
C241 C240 C239 102.2(11)
C240 C241 C242 109.2(10)
O14 C242 C241 107.6(9)
C243 O15 C246 108.2(7)
O15 C243 C244 107.8(8)
C245 C244 C243 106.3(9)
C244 C245 C246 107.4(9)
O15 C246 C245 105.9(8)
C247 O16 C250 109.4(7)
O16 C247 C248 106.8(7)
C249 C248 C247 106.3(8)
C248 C249 C250 105.7(9)
O16 C250 C249 105.1(8)
C254 O17 C251 108.0(9)
O17 C251 C252 106.7(9)
C253 C252 C251 102.3(9)
C254 C253 C252 105.9(10)
O17 C254 C253 104.9(10)
C255 O18 C258 105.0(10)
O18 C255 C256 111.1(11)
C257 C256 C255 107.0(12)
C256 C257 C258 108.5(12)
C257 C258 O18 106.2(10)
C262 O19 C259 108.8(7)
O19 C259 C260 106.8(7)
C261 C260 C259 104.1(9)
C260 C261 C262 109.5(10)
O19 C262 C261 101.9(9)

loop_
_geom_bond_atom_site_label_1
_geom_bond_atom_site_label_2
_geom_bond_distance
Zn1 O1 1.996(5)
Zn1 N5 2.056(6)
Zn1 N1 2.062(6)
Zn1 O2 2.117(5)
Zn1 N3 2.155(6)
Zn2 O4 1.959(5)
Zn2 N11 2.038(6)
Zn2 N7 2.056(6)
Zn2 O3 2.148(5)
Zn2 N9 2.149(6)
Zn3 O7 1.951(5)
Zn3 N17 2.015(6)
Zn3 N13 2.059(6)
Zn3 N15 2.159(6)
Zn3 O6 2.176(5)
Zn4 O8 1.972(5)
Zn4 N19 2.018(6)
Zn4 N21 2.064(6)
Zn4 O9 2.126(5)
Zn4 N23 2.151(6)
O1 C1 1.290(8)
O2 C6 1.277(8)
O3 C50 1.269(7)
O4 C55 1.286(8)
O5 C103 1.233(7)
O6 C114 1.274(7)
O7 C119 1.281(7)
O8 C163 1.297(8)
O9 C168 1.286(8)
O10 C216 1.241(8)
N1 C14 1.354(7)
N1 N2 1.390(8)
N2 C12 1.360(8)
N2 B1 1.539(10)
N3 C27 1.330(8)
N3 N4 1.390(8)
N4 C25 1.348(8)
N4 B1 1.523(11)
N5 C40 1.347(7)
N5 N6 1.358(7)
N6 C38 1.369(8)
N6 B1 1.538(10)
N7 C63 1.335(9)
N7 N8 1.385(7)
N8 C61 1.347(9)
N8 B2 1.555(11)
N9 C76 1.319(9)
N9 N10 1.378(8)
N10 C74 1.354(9)
N10 B2 1.528(10)
N11 C89 1.340(9)
N11 N12 1.387(7)
N12 C87 1.343(9)
N12 B2 1.548(10)
N13 C127 1.336(9)
N13 N14 1.374(8)
N14 C125 1.359(9)
N14 B3 1.557(11)
N15 C140 1.360(9)
N15 N16 1.379(8)
N16 C138 1.359(9)
N16 B3 1.524(10)
N17 C153 1.338(9)
N17 N18 1.387(8)
N18 C151 1.342(9)
N18 B3 1.535(11)
N19 C176 1.345(7)
N19 N20 1.370(8)
N20 C174 1.366(9)
N20 B4 1.551(11)
N21 C189 1.341(8)
N21 N22 1.382(8)
N22 C187 1.333(8)
N22 B4 1.545(11)
N23 C202 1.341(8)
N23 N24 1.389(8)
N24 C200 1.337(8)
N24 B4 1.539(12)
C1 C2 1.421(10)
C1 C6 1.457(10)
C2 C3 1.366(10)
C3 C4 1.452(10)
C3 C99 1.481(10)
C4 C5 1.378(10)
C5 C6 1.449(10)
C5 C7 1.525(10)
C7 C10 1.522(10)
C7 C8 1.537(10)
C7 C9 1.560(10)
C11 C12 1.496(10)
C12 C13 1.377(11)
C13 C14 1.395(10)
C14 C15 1.459(10)
C15 C16 1.382(11)
C15 C20 1.398(11)
C16 C17 1.386(11)
C17 C18 1.382(11)
C18 C19 1.407(12)
C18 C21 1.519(12)
C19 C20 1.382(11)
C21 C23 1.517(13)
C21 C22 1.534(11)
C24 C25 1.504(11)
C25 C26 1.370(11)
C26 C27 1.401(10)
C27 C28 1.481(11)
C28 C33 1.368(11)
C28 C29 1.369(12)
C29 C30 1.364(14)
C30 C31 1.349(16)
C31 C32 1.362(16)
C31 C34 1.529(15)
C32 C33 1.403(13)
C34 C36 1.314(15)
C34 C35 1.411(14)
C37 C38 1.502(10)
C38 C39 1.348(10)
C39 C40 1.412(10)
C40 C41 1.467(10)
C41 C42 1.373(10)
C41 C46 1.406(11)
C42 C43 1.383(10)
C43 C44 1.391(11)
C44 C45 1.384(11)
C44 C47 1.513(10)
C45 C46 1.388(10)
C47 C49 1.516(11)
C47 C48 1.560(10)
C50 C51 1.434(10)
C50 C55 1.467(10)
C51 C52 1.370(10)
C51 C56 1.536(10)
C52 C53 1.448(10)
C53 C54 1.374(10)
C53 C99 1.463(10)
C54 C55 1.413(10)
C56 C57 1.521(10)
C56 C59 1.547(10)
C56 C58 1.547(10)
C60 C61 1.488(10)
C61 C62 1.350(11)
C62 C63 1.402(10)
C63 C64 1.482(10)
C64 C69 1.375(10)
C64 C65 1.401(10)
C65 C66 1.355(10)
C66 C67 1.385(10)
C67 C68 1.382(10)
C67 C70 1.526(10)
C68 C69 1.389(10)
C70 C72 1.528(11)
C70 C71 1.539(11)
C73 C74 1.487(10)
C74 C75 1.376(11)
C75 C76 1.405(10)
C76 C77 1.460(10)
C77 C78 1.341(11)
C77 C82 1.372(11)
C78 C79 1.393(12)
C79 C80 1.380(12)
C80 C81 1.354(11)
C80 C83 1.523(11)
C81 C82 1.371(12)
C83 C85 1.510(12)
C83 C84 1.520(11)
C86 C87 1.507(10)
C87 C88 1.390(10)
C88 C89 1.377(10)
C89 C90 1.472(10)
C90 C91 1.387(10)
C90 C95 1.390(10)
C91 C92 1.380(10)
C92 C93 1.386(11)
C93 C94 1.352(11)
C93 C96 1.534(11)
C94 C95 1.379(11)
C96 C97 1.468(13)
C96 C98 1.512(13)
C99 C100 1.376(10)
C100 C105 1.451(10)
C100 C101 1.456(10)
C101 C102 1.337(10)
C102 C103 1.473(11)
C102 C106 1.537(10)
C103 C104 1.478(10)
C104 C105 1.363(10)
C104 C110 1.524(11)
C106 C107 1.511(11)
C106 C108 1.530(11)
C106 C109 1.542(11)
C110 C113 1.533(11)
C110 C112 1.533(10)
C110 C111 1.538(11)
C114 C115 1.450(10)
C114 C119 1.464(10)
C115 C116 1.367(10)
C115 C120 1.535(10)
C116 C117 1.443(10)
C117 C118 1.372(10)
C117 C212 1.476(7)
C118 C119 1.390(10)
C120 C121 1.534(10)
C120 C123 1.538(10)
C120 C122 1.546(10)
C124 C125 1.491(10)
C125 C126 1.375(11)
C126 C127 1.382(10)
C127 C128 1.469(10)
C128 C129 1.392(10)
C128 C133 1.408(11)
C129 C130 1.374(10)
C130 C131 1.386(10)
C131 C132 1.384(11)
C131 C134 1.510(11)
C132 C133 1.369(11)
C134 C136 1.512(12)
C134 C135 1.527(11)
C137 C138 1.473(10)
C138 C139 1.371(10)
C139 C140 1.390(10)
C140 C141 1.501(10)
C141 C146 1.377(11)
C141 C142 1.382(10)
C142 C143 1.383(10)
C143 C144 1.393(10)
C144 C145 1.403(11)
C144 C147 1.508(11)
C145 C146 1.358(11)
C147 C148 1.485(12)
C147 C149 1.501(13)
C150 C151 1.522(10)
C151 C152 1.372(11)
C152 C153 1.401(10)
C153 C154 1.461(10)
C154 C159 1.374(10)
C154 C155 1.399(10)
C155 C156 1.404(11)
C156 C157 1.391(11)
C157 C158 1.397(10)
C157 C160 1.525(11)
C158 C159 1.386(10)
C160 C161 1.513(11)
C160 C162 1.517(11)
C163 C164 1.404(10)
C163 C168 1.464(10)
C164 C165 1.362(10)
C165 C166 1.431(10)
C165 C212 1.485(10)
C166 C167 1.379(9)
C167 C168 1.436(10)
C167 C169 1.515(10)
C169 C171 1.525(10)
C169 C172 1.538(10)
C169 C170 1.548(10)
C173 C174 1.488(10)
C174 C175 1.362(10)
C175 C176 1.399(10)
C176 C177 1.475(10)
C177 C182 1.392(11)
C177 C178 1.395(10)
C178 C179 1.396(11)
C179 C180 1.391(11)
C180 C181 1.371(11)
C180 C183 1.527(11)
C181 C182 1.394(11)
C183 C184 1.461(12)
C183 C185 1.472(12)
C186 C187 1.484(10)
C187 C188 1.378(11)
C188 C189 1.395(10)
C189 C190 1.472(10)
C190 C191 1.379(10)
C190 C195 1.395(10)
C191 C192 1.391(10)
C192 C193 1.391(11)
C193 C194 1.375(11)
C193 C196 1.525(10)
C194 C195 1.386(10)
C196 C198 1.498(12)
C196 C197 1.512(11)
C199 C200 1.510(11)
C200 C201 1.385(12)
C201 C202 1.405(10)
C202 C203 1.474(11)
C203 C204 1.381(11)
C203 C208 1.384(11)
C204 C205 1.385(12)
C205 C206 1.398(12)
C206 C207 1.389(12)
C206 C209 1.513(12)
C207 C208 1.387(11)
C209 C210 1.460(13)
C209 C211 1.475(13)
C212 C213 1.377(9)
C213 C214 1.445(9)
C213 C218 1.450(10)
C214 C215 1.364(9)
C215 C216 1.462(10)
C215 C219 1.521(10)
C216 C217 1.485(10)
C217 C218 1.335(10)
C217 C223 1.550(10)
C219 C221 1.503(11)
C219 C222 1.533(10)
C219 C220 1.544(10)
C223 C224 1.532(11)
C223 C225 1.535(11)
C223 C226 1.536(10)
O11 C230 1.447(12)
O11 C227 1.433(13)
C227 C228 1.433(14)
C228 C229 1.368(13)
C229 C230 1.388(13)
O12 C231 1.344(13)
O12 C234 1.470(13)
C231 C232 1.443(14)
C232 C233 1.434(14)
C233 C234 1.437(14)
O13 C235 1.384(13)
O13 C238 1.434(13)
C235 C236 1.405(14)
C236 C237 1.369(14)
C237 C238 1.403(14)
O14 C239 1.385(12)
O14 C242 1.425(11)
C239 C240 1.424(14)
C240 C241 1.399(13)
C241 C242 1.460(13)
O15 C243 1.399(9)
O15 C246 1.444(9)
C243 C244 1.479(11)
C244 C245 1.443(11)
C245 C246 1.459(11)
O16 C247 1.407(8)
O16 C250 1.439(9)
C247 C248 1.479(10)
C248 C249 1.449(11)
C249 C250 1.462(11)
O17 C254 1.422(11)
O17 C251 1.435(11)
C251 C252 1.494(11)
C252 C253 1.454(11)
C253 C254 1.434(12)
O18 C255 1.340(12)
O18 C258 1.479(12)
C255 C256 1.422(14)
C256 C257 1.359(14)
C257 C258 1.400(13)
O19 C262 1.421(9)
O19 C259 1.430(9)
C259 C260 1.491(10)
C260 C261 1.413(12)
C261 C262 1.473(12)
